data_7128826
loop_
_publ_author_name
'Yuvaraj, K.'
'Jones, Cameron'

_publ_section_title
;
 Reductive coupling of CO with magnesium anthracene complexes: formation
 of magnesium enediolates.
;
_journal_issue 73
_journal_name_full 'Chemical communications (Cambridge, England)'
_journal_page_first 9224
_journal_page_last 9227
_journal_paper_doi 10.1039/d1cc03890g
_journal_volume 57
_journal_year 2021
_chemical_formula_sum 'C145 H160 Mg4 N8 O4'
_chemical_formula_weight 2176.04
_space_group_crystal_system triclinic
_space_group_IT_number 2
_space_group_name_Hall '-P 1'
_space_group_name_H-M_alt 'P -1'
_atom_sites_solution_hydrogens geom
_audit_creation_method SHELXL-2016/6
_audit_update_record
;
2021-07-17 deposited with the CCDC.	2021-08-16 downloaded from the CCDC.
;
_cell_angle_alpha 88.26(3)
_cell_angle_beta 86.73(3)
_cell_angle_gamma 83.85(3)
_cell_formula_units_Z 2
_cell_length_a 13.301(3)
_cell_length_b 19.539(4)
_cell_length_c 25.912(5)
_cell_measurement_reflns_used 24085
_cell_measurement_temperature 100(2)
_cell_measurement_theta_max 25.50
_cell_measurement_theta_min 3.00
_cell_volume 6683(2)
_computing_cell_refinement 'XDS (Kabsch, 1993)'
_computing_data_collection 'Blu-Ice (McPhillips, 2002)'
_computing_data_reduction 'XDS (Kabsch, 1993)'
_computing_molecular_graphics X-Seed
_computing_publication_material CifTAB
_computing_structure_refinement 'SHELXL-2016/6 (Sheldrick, 2016)'
_computing_structure_solution 'SHELXT 2014/5 (Sheldrick, 2014)'
_diffrn_ambient_temperature 100(2)
_diffrn_measured_fraction_theta_full 0.970
_diffrn_measured_fraction_theta_max 0.969
_diffrn_measurement_device_type 'ADSC Quantum 210r'
_diffrn_radiation_type Synchrotron
_diffrn_radiation_wavelength 0.7109
_diffrn_reflns_av_R_equivalents 0.0880
_diffrn_reflns_av_unetI/netI 0.0422
_diffrn_reflns_Laue_measured_fraction_full 0.970
_diffrn_reflns_Laue_measured_fraction_max 0.969
_diffrn_reflns_limit_h_max 15
_diffrn_reflns_limit_h_min -15
_diffrn_reflns_limit_k_max 23
_diffrn_reflns_limit_k_min -23
_diffrn_reflns_limit_l_max 31
_diffrn_reflns_limit_l_min -31
_diffrn_reflns_number 157055
_diffrn_reflns_point_group_measured_fraction_full 0.970
_diffrn_reflns_point_group_measured_fraction_max 0.969
_diffrn_reflns_theta_full 25.248
_diffrn_reflns_theta_max 25.499
_diffrn_reflns_theta_min 3.001
_diffrn_source 'Australian Synchrotron'
_exptl_absorpt_coefficient_mu 0.081
_exptl_absorpt_correction_T_max 0.9948
_exptl_absorpt_correction_T_min 0.9911
_exptl_absorpt_correction_type multi-scan
_exptl_absorpt_process_details XDS
_exptl_crystal_colour colourless
_exptl_crystal_density_diffrn 1.081
_exptl_crystal_description block
_exptl_crystal_F_000 2332
_exptl_crystal_size_max 0.100
_exptl_crystal_size_mid 0.080
_exptl_crystal_size_min 0.060
_platon_squeeze_details
;
 After refinement of the main molecule, the residual electron density was 
 partially modelled as a mixture of disordered solvent (4 x PhMe 0.5 occupancy
disordered over two sites in the ASU). However, the refinement of the disordered
solvent models was unsatisfactory and consequently the resdiual electron density 
was accounted for using PLATON/SQUEEZE (Spek, A.L. (2015). Acta Cryst. C71, 9-18.).
One ordered molecule of toluene in the ASU was refined normally
;
_refine_diff_density_max 0.466
_refine_diff_density_min -0.357
_refine_diff_density_rms 0.070
_refine_ls_extinction_coef 0.0050(7)
_refine_ls_extinction_expression Fc^*^=kFc[1+0.001xFc^2^\l^3^/sin(2\q)]^-1/4^
_refine_ls_extinction_method 'SHELXL-2016/6 (Sheldrick 2016)'
_refine_ls_goodness_of_fit_ref 1.081
_refine_ls_hydrogen_treatment constr
_refine_ls_matrix_type full
_refine_ls_number_parameters 1358
_refine_ls_number_reflns 24085
_refine_ls_number_restraints 6
_refine_ls_restrained_S_all 1.084
_refine_ls_R_factor_all 0.0912
_refine_ls_R_factor_gt 0.0788
_refine_ls_shift/su_max 0.001
_refine_ls_shift/su_mean 0.000
_refine_ls_structure_factor_coef Fsqd
_refine_ls_weighting_details 'w=1/[\s^2^(Fo^2^)+(0.1602P)^2^+1.1222P] where P=(Fo^2^+2Fc^2^)/3'
_refine_ls_weighting_scheme calc
_refine_ls_wR_factor_gt 0.2350
_refine_ls_wR_factor_ref 0.2456
_reflns_Friedel_coverage 0.000
_reflns_number_gt 18709
_reflns_number_total 24085
_reflns_threshold_expression 'I > 2\s(I)'
_cod_data_source_file d1cc03890g2.cif
_cod_data_source_block Cj1501
_cod_depositor_comments 'Adding full bibliography for 7128823--7128826.cif.'
_cod_database_code 7128826
_shelx_shelxl_version_number 2016/6
_shelx_space_group_comment
;
The symmetry employed for this shelxl refinement is uniquely defined
by the following loop, which should always be used as a source of
symmetry information in preference to the above space-group names.
They are only intended as comments.
;
_shelx_estimated_absorpt_t_min 0.992
_shelx_estimated_absorpt_t_max 0.995
_platon_squeeze_void_probe_radius 1.20

loop_
_space_group_symop_operation_xyz
'x, y, z'
'-x, -y, -z'

loop_
_atom_site_label
_atom_site_type_symbol
_atom_site_fract_x
_atom_site_fract_y
_atom_site_fract_z
_atom_site_U_iso_or_equiv
_atom_site_adp_type
_atom_site_occupancy
_atom_site_site_symmetry_order
_atom_site_calc_flag
_atom_site_refinement_flags_posn
_atom_site_refinement_flags_adp
_atom_site_refinement_flags_occupancy
_atom_site_disorder_assembly
_atom_site_disorder_group
Mg1 Mg 0.60710(5) -0.02707(4) 0.52193(3) 0.0409(2) Uani 1 1 d . . . . .
Mg2 Mg 0.26236(6) 0.16629(4) 0.40523(3) 0.0461(2) Uani 1 1 d . . . . .
Mg3 Mg 0.60577(6) 0.48077(4) 1.02588(3) 0.0467(2) Uani 1 1 d . . . . .
Mg4 Mg 0.27955(6) 0.57428(5) 0.85457(3) 0.0498(2) Uani 1 1 d . . . . .
O1 O 0.54793(11) 0.03762(8) 0.46756(6) 0.0431(4) Uani 1 1 d . . . . .
O2 O 0.38437(11) 0.11855(8) 0.43020(6) 0.0428(4) Uani 1 1 d . . . . .
O3 O 0.54831(12) 0.53106(9) 0.96373(6) 0.0476(4) Uani 1 1 d . . . . .
O4 O 0.39720(12) 0.55460(10) 0.89435(6) 0.0499(4) Uani 1 1 d . . . . .
N1 N 0.68006(14) 0.02313(10) 0.57961(8) 0.0438(5) Uani 1 1 d . . . . .
N2 N 0.75724(14) -0.05710(10) 0.48759(7) 0.0424(4) Uani 1 1 d . . . . .
N3 N 0.25007(16) 0.26634(11) 0.43041(9) 0.0537(5) Uani 1 1 d . . . . .
N4 N 0.21492(15) 0.19551(12) 0.33283(9) 0.0554(6) Uani 1 1 d . . . . .
N6 N 0.70976(15) 0.39368(12) 1.00592(8) 0.0502(5) Uani 1 1 d . . . . .
N7 N 0.21883(15) 0.65938(12) 0.81403(8) 0.0535(5) Uani 1 1 d . . . . .
N8 N 0.29513(16) 0.51354(12) 0.78955(8) 0.0550(6) Uani 1 1 d . . . . .
N166 N 0.73717(15) 0.53436(11) 1.03765(8) 0.0488(5) Uani 1 1 d . . . . .
C1 C 0.63811(18) 0.08480(13) 0.60509(9) 0.0467(5) Uani 1 1 d . . . . .
C2 C 0.56481(18) 0.08191(14) 0.64600(10) 0.0500(6) Uani 1 1 d . . . . .
C02C C 0.7374(2) 0.34547(17) 0.91933(12) 0.0644(7) Uani 1 1 d . . . . .
C3 C 0.5261(2) 0.14279(16) 0.66965(12) 0.0617(7) Uani 1 1 d . . . . .
H3 H 0.477841 0.140800 0.697965 0.074 Uiso 1 1 calc R U . . .
C4 C 0.5553(2) 0.20606(17) 0.65351(13) 0.0687(8) Uani 1 1 d . . . . .
C5 C 0.6266(3) 0.20737(16) 0.61196(13) 0.0682(8) Uani 1 1 d . . . . .
H5 H 0.646435 0.250557 0.599824 0.082 Uiso 1 1 calc R U . . .
C6 C 0.6696(2) 0.14847(14) 0.58776(10) 0.0545(6) Uani 1 1 d . . . . .
C7 C 0.5255(2) 0.01550(15) 0.66248(12) 0.0609(7) Uani 1 1 d . . . . .
H7A H 0.477205 0.003800 0.637819 0.091 Uiso 1 1 calc R U . . .
H7B H 0.491505 0.020102 0.696949 0.091 Uiso 1 1 calc R U . . .
H7C H 0.581971 -0.021023 0.663494 0.091 Uiso 1 1 calc R U . . .
C8 C 0.5112(3) 0.2709(2) 0.6798(2) 0.0996(13) Uani 1 1 d . . . . .
H8A H 0.445935 0.263406 0.697360 0.149 Uiso 1 1 calc R U . . .
H8B H 0.501139 0.308308 0.653895 0.149 Uiso 1 1 calc R U . . .
H8C H 0.557641 0.283275 0.705113 0.149 Uiso 1 1 calc R U . . .
C9 C 0.7488(3) 0.15074(16) 0.54427(12) 0.0713(8) Uani 1 1 d . . . . .
H9A H 0.749619 0.198207 0.531032 0.107 Uiso 1 1 calc R U . . .
H9B H 0.733176 0.121325 0.516467 0.107 Uiso 1 1 calc R U . . .
H9C H 0.815329 0.134168 0.556918 0.107 Uiso 1 1 calc R U . . .
C10 C 0.76396(17) -0.00815(13) 0.59738(9) 0.0446(5) Uani 1 1 d . . . . .
C11 C 0.81996(16) -0.06718(13) 0.57384(9) 0.0449(5) Uani 1 1 d . . . . .
H11 H 0.855957 -0.099432 0.596056 0.054 Uiso 1 1 calc R U . . .
C12 C 0.82632(17) -0.08177(12) 0.51955(9) 0.0437(5) Uani 1 1 d . . . . .
C13 C 0.80923(18) 0.01722(14) 0.64414(9) 0.0500(6) Uani 1 1 d . . . . .
H13A H 0.840047 0.059614 0.634953 0.075 Uiso 1 1 calc R U . . .
H13B H 0.861132 -0.017956 0.656430 0.075 Uiso 1 1 calc R U . . .
H13C H 0.756038 0.026549 0.671532 0.075 Uiso 1 1 calc R U . . .
C14 C 0.91846(18) -0.12963(13) 0.50215(10) 0.0497(6) Uani 1 1 d . . . . .
H14A H 0.900536 -0.158807 0.474710 0.075 Uiso 1 1 calc R U . . .
H14B H 0.941901 -0.158656 0.531499 0.075 Uiso 1 1 calc R U . . .
H14C H 0.972525 -0.102366 0.488974 0.075 Uiso 1 1 calc R U . . .
C15 C 0.78211(17) -0.07034(12) 0.43377(9) 0.0432(5) Uani 1 1 d . . . . .
C16 C 0.71983(18) -0.10984(12) 0.40827(10) 0.0466(5) Uani 1 1 d . . . . .
C17 C 0.74915(19) -0.13025(14) 0.35794(10) 0.0519(6) Uani 1 1 d . . . . .
H17 H 0.707870 -0.157906 0.340580 0.062 Uiso 1 1 calc R U . . .
C18 C 0.8375(2) -0.11105(15) 0.33252(10) 0.0545(6) Uani 1 1 d . . . . .
C19 C 0.89277(19) -0.06734(14) 0.35717(10) 0.0504(6) Uani 1 1 d . . . . .
H19 H 0.951218 -0.052063 0.339570 0.061 Uiso 1 1 calc R U . . .
C20 C 0.86575(17) -0.04476(13) 0.40711(9) 0.0454(5) Uani 1 1 d . . . . .
C21 C 0.62408(19) -0.13047(14) 0.43475(11) 0.0510(6) Uani 1 1 d . . . . .
H21A H 0.573375 -0.090253 0.437039 0.077 Uiso 1 1 calc R U . . .
H21B H 0.637972 -0.148507 0.469612 0.077 Uiso 1 1 calc R U . . .
H21C H 0.598307 -0.166117 0.414892 0.077 Uiso 1 1 calc R U . . .
C22 C 0.8679(3) -0.13482(19) 0.27819(12) 0.0724(8) Uani 1 1 d . . . . .
H22A H 0.823695 -0.109215 0.253676 0.109 Uiso 1 1 calc R U . . .
H22B H 0.861440 -0.184152 0.276216 0.109 Uiso 1 1 calc R U . . .
H22C H 0.938346 -0.126481 0.269535 0.109 Uiso 1 1 calc R U . . .
C23 C 0.92498(17) 0.00734(13) 0.42992(9) 0.0463(5) Uani 1 1 d . . . . .
H23A H 0.992593 -0.014378 0.437459 0.069 Uiso 1 1 calc R U . . .
H23B H 0.889665 0.024498 0.461944 0.069 Uiso 1 1 calc R U . . .
H23C H 0.931215 0.045804 0.405187 0.069 Uiso 1 1 calc R U . . .
C24 C 0.56040(17) 0.09062(12) 0.43315(9) 0.0435(5) Uani 1 1 d . . . . .
C25 C 0.48170(17) 0.12921(12) 0.41541(9) 0.0450(5) Uani 1 1 d . . . . .
C26 C 0.50748(17) 0.18088(13) 0.37217(10) 0.0482(6) Uani 1 1 d . . . . .
H26 H 0.446340 0.209575 0.359767 0.058 Uiso 1 1 calc R U . . .
C27 C 0.56671(18) 0.14013(13) 0.32950(10) 0.0492(6) Uani 1 1 d . . . . .
C28 C 0.54851(18) 0.14236(14) 0.27770(10) 0.0539(7) Uani 1 1 d . . . . .
H28 H 0.493756 0.172321 0.265180 0.065 Uiso 1 1 calc R U . . .
C29 C 0.6105(2) 0.10060(16) 0.24366(11) 0.0589(7) Uani 1 1 d . . . . .
H29 H 0.596581 0.100786 0.208095 0.071 Uiso 1 1 calc R U . . .
C30 C 0.6921(2) 0.05900(16) 0.26164(11) 0.0590(7) Uani 1 1 d . . . . .
H30 H 0.734141 0.030481 0.238356 0.071 Uiso 1 1 calc R U . . .
C31 C 0.71331(18) 0.05847(15) 0.31382(10) 0.0551(7) Uani 1 1 d . . . . .
H31 H 0.770982 0.030916 0.325765 0.066 Uiso 1 1 calc R U . . .
C32 C 0.65033(17) 0.09804(13) 0.34792(10) 0.0483(6) Uani 1 1 d . . . . .
C33 C 0.66145(16) 0.10592(13) 0.40583(9) 0.0460(6) Uani 1 1 d . . . . .
H33 H 0.720812 0.076192 0.419105 0.055 Uiso 1 1 calc R U . . .
C34 C 0.67109(17) 0.18234(13) 0.41004(10) 0.0479(6) Uani 1 1 d . . . . .
C35 C 0.75306(18) 0.21305(14) 0.42445(10) 0.0535(6) Uani 1 1 d . . . . .
H35 H 0.811507 0.185766 0.435791 0.064 Uiso 1 1 calc R U . . .
C36 C 0.7496(2) 0.28441(15) 0.42228(11) 0.0580(7) Uani 1 1 d . . . . .
H36 H 0.806464 0.305713 0.431909 0.070 Uiso 1 1 calc R U . . .
C37 C 0.6655(2) 0.32457(15) 0.40648(11) 0.0589(7) Uani 1 1 d . . . . .
H37 H 0.663398 0.373318 0.406729 0.071 Uiso 1 1 calc R U . . .
C38 C 0.58294(19) 0.29410(14) 0.39001(10) 0.0536(6) Uani 1 1 d . . . . .
H38 H 0.525825 0.321671 0.377486 0.064 Uiso 1 1 calc R U . . .
C39 C 0.58574(18) 0.22397(14) 0.39222(10) 0.0489(6) Uani 1 1 d . . . . .
C40 C 0.2325(2) 0.28546(13) 0.48347(11) 0.0568(7) Uani 1 1 d . . . . .
C41 C 0.3141(2) 0.28567(14) 0.51606(11) 0.0591(7) Uani 1 1 d . . . . .
C42 C 0.2935(3) 0.30013(15) 0.56835(12) 0.0685(8) Uani 1 1 d . . . . .
H42 H 0.348275 0.300356 0.590305 0.082 Uiso 1 1 calc R U . . .
C43 C 0.1946(3) 0.31424(16) 0.58915(14) 0.0800(10) Uani 1 1 d . . . . .
C44 C 0.1163(3) 0.31497(16) 0.55584(14) 0.0747(9) Uani 1 1 d . . . . .
H44 H 0.048444 0.324332 0.569366 0.090 Uiso 1 1 calc R U . . .
C45 C 0.1336(2) 0.30253(14) 0.50369(12) 0.0630(7) Uani 1 1 d . . . . .
C46 C 0.4219(2) 0.27153(15) 0.49584(12) 0.0629(7) Uani 1 1 d . . . . .
H46A H 0.439597 0.309604 0.472770 0.094 Uiso 1 1 calc R U . . .
H46B H 0.430113 0.228629 0.476690 0.094 Uiso 1 1 calc R U . . .
H46C H 0.466558 0.267124 0.524834 0.094 Uiso 1 1 calc R U . . .
C47 C 0.1757(4) 0.3292(2) 0.64652(16) 0.1109(15) Uani 1 1 d . . . . .
H47A H 0.139002 0.375100 0.650535 0.166 Uiso 1 1 calc R U . . .
H47B H 0.240711 0.327394 0.662811 0.166 Uiso 1 1 calc R U . . .
H47C H 0.135415 0.294666 0.663071 0.166 Uiso 1 1 calc R U . . .
C48 C 0.0452(2) 0.31060(17) 0.46902(14) 0.0727(9) Uani 1 1 d . . . . .
H48A H -0.011291 0.288413 0.485647 0.109 Uiso 1 1 calc R U . . .
H48B H 0.065680 0.288950 0.435895 0.109 Uiso 1 1 calc R U . . .
H48C H 0.024050 0.359660 0.463050 0.109 Uiso 1 1 calc R U . . .
C49 C 0.2687(2) 0.31571(14) 0.39528(11) 0.0582(7) Uani 1 1 d . . . . .
C50 C 0.2724(2) 0.30739(15) 0.34153(11) 0.0601(7) Uani 1 1 d . . . . .
H50 H 0.304385 0.341364 0.321622 0.072 Uiso 1 1 calc R U . . .
C51 C 0.23627(19) 0.25687(15) 0.31307(11) 0.0593(8) Uani 1 1 d . . . . .
C52 C 0.2827(3) 0.38666(15) 0.41294(14) 0.0724(9) Uani 1 1 d . . . . .
H52A H 0.218497 0.408116 0.428446 0.109 Uiso 1 1 calc R U . . .
H52B H 0.304263 0.414816 0.383236 0.109 Uiso 1 1 calc R U . . .
H52C H 0.334403 0.383204 0.438627 0.109 Uiso 1 1 calc R U . . .
C53 C 0.2160(2) 0.27506(18) 0.25677(12) 0.0707(9) Uani 1 1 d . . . . .
H53A H 0.262160 0.245288 0.234215 0.106 Uiso 1 1 calc R U . . .
H53B H 0.226865 0.323288 0.249455 0.106 Uiso 1 1 calc R U . . .
H53C H 0.145821 0.268288 0.250421 0.106 Uiso 1 1 calc R U . . .
C54 C 0.15616(18) 0.15498(15) 0.30234(11) 0.0572(7) Uani 1 1 d . . . . .
C55 C 0.20136(19) 0.10962(17) 0.26552(11) 0.0603(8) Uani 1 1 d . . . . .
C56 C 0.1413(2) 0.07146(17) 0.23768(11) 0.0634(8) Uani 1 1 d . . . . .
H56 H 0.172602 0.041029 0.212202 0.076 Uiso 1 1 calc R U . . .
C57 C 0.0359(2) 0.07682(17) 0.24629(12) 0.0650(8) Uani 1 1 d . . . . .
C58 C -0.0068(2) 0.12214(16) 0.28374(12) 0.0622(8) Uani 1 1 d . . . . .
H58 H -0.078082 0.126071 0.290512 0.075 Uiso 1 1 calc R U . . .
C59 C 0.04989(18) 0.16170(16) 0.31151(11) 0.0587(7) Uani 1 1 d . . . . .
C60 C 0.3149(2) 0.10016(19) 0.25473(12) 0.0707(9) Uani 1 1 d . . . . .
H60A H 0.334159 0.133637 0.228021 0.106 Uiso 1 1 calc R U . . .
H60B H 0.335499 0.053406 0.242699 0.106 Uiso 1 1 calc R U . . .
H60C H 0.348697 0.107300 0.286473 0.106 Uiso 1 1 calc R U . . .
C61 C -0.0283(2) 0.0362(2) 0.21594(14) 0.0772(10) Uani 1 1 d . . . . .
H61A H 0.013973 0.011506 0.188827 0.116 Uiso 1 1 calc R U . . .
H61B H -0.081082 0.067490 0.200086 0.116 Uiso 1 1 calc R U . . .
H61C H -0.059935 0.003065 0.239021 0.116 Uiso 1 1 calc R U . . .
C62 C 0.0008(2) 0.21168(17) 0.34996(12) 0.0668(8) Uani 1 1 d . . . . .
H62A H 0.024574 0.198584 0.384360 0.100 Uiso 1 1 calc R U . . .
H62B H -0.072824 0.211345 0.350427 0.100 Uiso 1 1 calc R U . . .
H62C H 0.018536 0.257972 0.340395 0.100 Uiso 1 1 calc R U . . .
C63 C 0.73987(19) 0.60749(14) 1.03238(9) 0.0510(6) Uani 1 1 d . . . . .
C64 C 0.82145(19) 0.63645(15) 1.00666(10) 0.0546(7) Uani 1 1 d . . . . .
C65 C 0.8240(2) 0.70758(16) 1.00858(11) 0.0606(7) Uani 1 1 d . . . . .
H65 H 0.880700 0.727289 0.992748 0.073 Uiso 1 1 calc R U . . .
C66 C 0.7472(2) 0.75029(17) 1.03263(12) 0.0657(8) Uani 1 1 d . . . . .
C67 C 0.6643(2) 0.72073(16) 1.05432(11) 0.0610(7) Uani 1 1 d . . . . .
H67 H 0.609810 0.749662 1.070011 0.073 Uiso 1 1 calc R U . . .
C68 C 0.6577(2) 0.65002(15) 1.05398(10) 0.0538(6) Uani 1 1 d . . . . .
C69 C 0.9038(2) 0.59403(16) 0.97552(11) 0.0598(7) Uani 1 1 d . . . . .
H69A H 0.912984 0.615514 0.941142 0.090 Uiso 1 1 calc R U . . .
H69B H 0.884566 0.547435 0.972018 0.090 Uiso 1 1 calc R U . . .
H69C H 0.967353 0.591634 0.993200 0.090 Uiso 1 1 calc R U . . .
C70 C 0.7505(3) 0.82695(19) 1.03351(16) 0.0889(11) Uani 1 1 d . . . . .
H70A H 0.820906 0.837431 1.028848 0.133 Uiso 1 1 calc R U . . .
H70B H 0.721296 0.844302 1.066786 0.133 Uiso 1 1 calc R U . . .
H70C H 0.711395 0.849058 1.005489 0.133 Uiso 1 1 calc R U . . .
C71 C 0.5655(2) 0.61907(16) 1.07663(10) 0.0560(6) Uani 1 1 d . . . . .
H71A H 0.522470 0.653739 1.096662 0.084 Uiso 1 1 calc R U . . .
H71B H 0.586608 0.579707 1.099299 0.084 Uiso 1 1 calc R U . . .
H71C H 0.527459 0.603623 1.048657 0.084 Uiso 1 1 calc R U . . .
C72 C 0.80982(18) 0.50004(15) 1.06371(9) 0.0527(6) Uani 1 1 d . . . . .
C73 C 0.82375(18) 0.42746(14) 1.06871(10) 0.0523(6) Uani 1 1 d . . . . .
H73 H 0.857520 0.408336 1.097978 0.063 Uiso 1 1 calc R U . . .
C74 C 0.79101(18) 0.37972(14) 1.03308(10) 0.0527(6) Uani 1 1 d . . . . .
C75 C 0.8843(2) 0.53692(17) 1.09273(11) 0.0602(7) Uani 1 1 d . . . . .
H75A H 0.942343 0.545663 1.069342 0.090 Uiso 1 1 calc R U . . .
H75B H 0.907876 0.507970 1.122097 0.090 Uiso 1 1 calc R U . . .
H75C H 0.850525 0.580759 1.105338 0.090 Uiso 1 1 calc R U . . .
C76 C 0.85685(19) 0.31256(15) 1.02758(11) 0.0591(7) Uani 1 1 d . . . . .
H76A H 0.814194 0.274584 1.028709 0.089 Uiso 1 1 calc R U . . .
H76B H 0.902901 0.306572 1.055955 0.089 Uiso 1 1 calc R U . . .
H76C H 0.896363 0.312754 0.994485 0.089 Uiso 1 1 calc R U . . .
C77 C 0.69231(19) 0.34313(15) 0.96917(11) 0.0555(7) Uani 1 1 d . . . . .
C78 C 0.6286(2) 0.29190(16) 0.98326(12) 0.0600(7) Uani 1 1 d . . . . .
C79 C 0.6127(2) 0.24432(19) 0.94771(15) 0.0747(9) Uani 1 1 d . . . . .
H79 H 0.571608 0.208837 0.957844 0.090 Uiso 1 1 calc R U . . .
C80 C 0.6547(3) 0.2460(2) 0.89716(16) 0.0811(10) Uani 1 1 d . . . . .
C81 C 0.7160(3) 0.2978(2) 0.88393(13) 0.0776(9) Uani 1 1 d . . . . .
H81 H 0.744243 0.300646 0.849520 0.093 Uiso 1 1 calc R U . . .
C82 C 0.5744(2) 0.29183(19) 1.03583(13) 0.0725(9) Uani 1 1 d . . . . .
H82A H 0.513783 0.325085 1.035750 0.109 Uiso 1 1 calc R U . . .
H82B H 0.619505 0.304619 1.061714 0.109 Uiso 1 1 calc R U . . .
H82C H 0.554666 0.245725 1.044267 0.109 Uiso 1 1 calc R U . . .
C83 C 0.6341(4) 0.1939(3) 0.8580(2) 0.1123(15) Uani 1 1 d . . . . .
H83A H 0.658571 0.147509 0.870237 0.168 Uiso 1 1 calc R U . . .
H83B H 0.669223 0.203981 0.824772 0.168 Uiso 1 1 calc R U . . .
H83C H 0.561062 0.196555 0.853506 0.168 Uiso 1 1 calc R U . . .
C84 C 0.8086(3) 0.39870(18) 0.90483(13) 0.0769(9) Uani 1 1 d . . . . .
H84A H 0.776183 0.444387 0.914228 0.115 Uiso 1 1 calc R U . . .
H84B H 0.825004 0.397983 0.867491 0.115 Uiso 1 1 calc R U . . .
H84C H 0.870818 0.388375 0.923348 0.115 Uiso 1 1 calc R U . . .
C85 C 0.56676(18) 0.55905(13) 0.91573(9) 0.0472(6) Uani 1 1 d . . . . .
C86 C 0.49401(18) 0.56982(14) 0.88224(9) 0.0502(6) Uani 1 1 d . . . . .
C87 C 0.52360(18) 0.60910(15) 0.83259(10) 0.0526(6) Uani 1 1 d . . . . .
H87 H 0.468039 0.615958 0.807925 0.063 Uiso 1 1 calc R U . . .
C88 C 0.62041(19) 0.57189(14) 0.80904(10) 0.0515(6) Uani 1 1 d . . . . .
C89 C 0.6402(2) 0.55380(15) 0.75791(10) 0.0568(7) Uani 1 1 d . . . . .
H89 H 0.588033 0.561054 0.734143 0.068 Uiso 1 1 calc R U . . .
C90 C 0.7358(2) 0.52515(16) 0.74146(11) 0.0627(7) Uani 1 1 d . . . . .
H90 H 0.748942 0.511345 0.706675 0.075 Uiso 1 1 calc R U . . .
C91 C 0.8127(2) 0.51662(16) 0.77593(11) 0.0613(7) Uani 1 1 d . . . . .
H91 H 0.878700 0.497759 0.764470 0.074 Uiso 1 1 calc R U . . .
C92 C 0.79342(19) 0.53557(14) 0.82717(11) 0.0550(6) Uani 1 1 d . . . . .
H92 H 0.846441 0.530181 0.850493 0.066 Uiso 1 1 calc R U . . .
C93 C 0.69795(18) 0.56201(14) 0.84400(10) 0.0505(6) Uani 1 1 d . . . . .
C94 C 0.66403(18) 0.58982(14) 0.89719(9) 0.0483(6) Uani 1 1 d . . . . .
H94 H 0.718268 0.581986 0.922556 0.058 Uiso 1 1 calc R U . . .
C95 C 0.63392(18) 0.66627(14) 0.88536(10) 0.0509(6) Uani 1 1 d . . . . .
C96 C 0.67475(19) 0.72168(15) 0.90378(10) 0.0562(7) Uani 1 1 d . . . . .
H96 H 0.727661 0.714928 0.927124 0.067 Uiso 1 1 calc R U . . .
C97 C 0.6378(2) 0.78808(16) 0.88789(12) 0.0630(7) Uani 1 1 d . . . . .
H97 H 0.664353 0.826702 0.901337 0.076 Uiso 1 1 calc R U . . .
C98 C 0.5632(2) 0.79805(16) 0.85291(12) 0.0635(8) Uani 1 1 d . . . . .
H98 H 0.538138 0.843444 0.842538 0.076 Uiso 1 1 calc R U . . .
C99 C 0.52463(19) 0.74191(15) 0.83275(10) 0.0572(7) Uani 1 1 d . . . . .
H99 H 0.475562 0.748705 0.807332 0.069 Uiso 1 1 calc R U . . .
C100 C 0.55753(18) 0.67659(15) 0.84964(10) 0.0525(6) Uani 1 1 d . . . . .
C101 C 0.14250(18) 0.71066(15) 0.83533(10) 0.0534(7) Uani 1 1 d . . . . .
C102 C 0.16686(19) 0.77021(15) 0.85749(11) 0.0575(7) Uani 1 1 d . . . . .
C103 C 0.0892(2) 0.81683(16) 0.87826(11) 0.0610(7) Uani 1 1 d . . . . .
H103 H 0.106081 0.857480 0.893409 0.073 Uiso 1 1 calc R U . . .
C104 C -0.0119(2) 0.80547(16) 0.87740(12) 0.0626(8) Uani 1 1 d . . . . .
C105 C -0.0339(2) 0.74564(16) 0.85539(11) 0.0616(8) Uani 1 1 d . . . . .
H105 H -0.102656 0.736687 0.855000 0.074 Uiso 1 1 calc R U . . .
C106 C 0.04017(19) 0.69841(15) 0.83396(10) 0.0570(7) Uani 1 1 d . . . . .
C107 C 0.2747(2) 0.78564(17) 0.85951(13) 0.0669(8) Uani 1 1 d . . . . .
H10A H 0.319375 0.742378 0.860558 0.100 Uiso 1 1 calc R U . . .
H10B H 0.282040 0.811696 0.890560 0.100 Uiso 1 1 calc R U . . .
H10C H 0.293232 0.812901 0.828727 0.100 Uiso 1 1 calc R U . . .
C108 C -0.0942(2) 0.85757(19) 0.89946(14) 0.0759(9) Uani 1 1 d . . . . .
H10D H -0.122204 0.887180 0.871432 0.114 Uiso 1 1 calc R U . . .
H10E H -0.065651 0.885821 0.924392 0.114 Uiso 1 1 calc R U . . .
H10F H -0.148024 0.833477 0.916865 0.114 Uiso 1 1 calc R U . . .
C109 C 0.0122(2) 0.63519(17) 0.80927(12) 0.0648(8) Uani 1 1 d . . . . .
H10G H -0.061609 0.635392 0.811263 0.097 Uiso 1 1 calc R U . . .
H10H H 0.042811 0.594123 0.827449 0.097 Uiso 1 1 calc R U . . .
H10I H 0.037187 0.634730 0.772945 0.097 Uiso 1 1 calc R U . . .
C110 C 0.24867(19) 0.66756(16) 0.76394(11) 0.0577(7) Uani 1 1 d . . . . .
C111 C 0.3018(2) 0.61570(16) 0.73453(10) 0.0595(7) Uani 1 1 d . . . . .
H111 H 0.334928 0.631020 0.703525 0.071 Uiso 1 1 calc R U . . .
C112 C 0.3138(2) 0.54414(16) 0.74377(10) 0.0588(7) Uani 1 1 d . . . . .
C113 C 0.2191(2) 0.73571(17) 0.73577(12) 0.0678(8) Uani 1 1 d . . . . .
H11A H 0.145331 0.746549 0.738900 0.102 Uiso 1 1 calc R U . . .
H11B H 0.241327 0.732049 0.699161 0.102 Uiso 1 1 calc R U . . .
H11C H 0.251454 0.772368 0.751145 0.102 Uiso 1 1 calc R U . . .
C114 C 0.3447(3) 0.50150(18) 0.69720(11) 0.0708(8) Uani 1 1 d . . . . .
H11D H 0.393901 0.462891 0.706726 0.106 Uiso 1 1 calc R U . . .
H11E H 0.375334 0.530011 0.670150 0.106 Uiso 1 1 calc R U . . .
H11F H 0.284904 0.483738 0.684287 0.106 Uiso 1 1 calc R U . . .
C115 C 0.2990(2) 0.43952(15) 0.79098(10) 0.0550(6) Uani 1 1 d . . . . .
C116 C 0.3901(2) 0.39893(15) 0.79900(10) 0.0552(6) Uani 1 1 d . . . . .
C117 C 0.3892(2) 0.32794(16) 0.80430(11) 0.0602(7) Uani 1 1 d . . . . .
H117 H 0.450715 0.300228 0.810460 0.072 Uiso 1 1 calc R U . . .
C118 C 0.3008(2) 0.29609(17) 0.80084(11) 0.0643(7) Uani 1 1 d . . . . .
C119 C 0.2132(2) 0.33725(18) 0.79015(12) 0.0681(8) Uani 1 1 d . . . . .
H119 H 0.152943 0.316209 0.786441 0.082 Uiso 1 1 calc R U . . .
C120 C 0.2100(2) 0.40836(17) 0.78460(11) 0.0618(7) Uani 1 1 d . . . . .
C121 C 0.4889(2) 0.42960(16) 0.80030(11) 0.0601(7) Uani 1 1 d . . . . .
H12A H 0.540330 0.395236 0.814087 0.090 Uiso 1 1 calc R U . . .
H12B H 0.480034 0.469783 0.822477 0.090 Uiso 1 1 calc R U . . .
H12C H 0.510838 0.443747 0.765202 0.090 Uiso 1 1 calc R U . . .
C122 C 0.3047(3) 0.21901(19) 0.80789(16) 0.0850(10) Uani 1 1 d . . . . .
H12D H 0.238411 0.206810 0.821361 0.128 Uiso 1 1 calc R U . . .
H12E H 0.356093 0.202870 0.832361 0.128 Uiso 1 1 calc R U . . .
H12F H 0.322066 0.197229 0.774524 0.128 Uiso 1 1 calc R U . . .
C123 C 0.1130(2) 0.45055(19) 0.76985(13) 0.0712(9) Uani 1 1 d . . . . .
H12G H 0.108234 0.450350 0.732256 0.107 Uiso 1 1 calc R U . . .
H12H H 0.113417 0.498005 0.780985 0.107 Uiso 1 1 calc R U . . .
H12I H 0.054809 0.430570 0.786773 0.107 Uiso 1 1 calc R U . . .
C124 C 0.1079(3) 0.50978(18) 0.5746(2) 0.0917(13) Uani 1 1 d . . . . .
C125 C 0.1351(3) 0.5547(2) 0.6099(3) 0.1056(17) Uani 1 1 d . . . . .
H125 H 0.201290 0.569032 0.606846 0.127 Uiso 1 1 calc R U . . .
C126 C 0.0690(5) 0.5796(2) 0.6498(2) 0.1109(17) Uani 1 1 d . . . . .
H126 H 0.088433 0.612475 0.672512 0.133 Uiso 1 1 calc R U . . .
C127 C -0.0219(4) 0.5573(2) 0.65597(18) 0.0971(12) Uani 1 1 d . . . . .
H127 H -0.066468 0.573365 0.683996 0.117 Uiso 1 1 calc R U . . .
C128 C -0.0515(3) 0.51268(19) 0.6234(2) 0.0893(12) Uani 1 1 d . . . . .
H128 H -0.116665 0.497102 0.628374 0.107 Uiso 1 1 calc R U . . .
C129 C 0.0142(3) 0.48880(17) 0.58185(19) 0.0895(12) Uani 1 1 d . . . . .
H129 H -0.007495 0.457512 0.558509 0.107 Uiso 1 1 calc R U . . .
C130 C 0.1781(5) 0.4846(3) 0.5294(3) 0.149(2) Uani 1 1 d . U . . .
H13D H 0.248473 0.487666 0.537665 0.223 Uiso 1 1 calc R U . . .
H13E H 0.162464 0.513253 0.498621 0.223 Uiso 1 1 calc R U . . .
H13F H 0.168833 0.436649 0.522768 0.223 Uiso 1 1 calc R U . . .

loop_
_atom_site_aniso_label
_atom_site_aniso_U_11
_atom_site_aniso_U_22
_atom_site_aniso_U_33
_atom_site_aniso_U_23
_atom_site_aniso_U_13
_atom_site_aniso_U_12
Mg1 0.0225(4) 0.0516(4) 0.0473(4) 0.0251(3) -0.0006(3) -0.0065(3)
Mg2 0.0243(4) 0.0572(5) 0.0545(5) 0.0306(4) 0.0002(3) -0.0047(3)
Mg3 0.0262(4) 0.0685(5) 0.0467(4) 0.0309(4) -0.0081(3) -0.0165(3)
Mg4 0.0299(4) 0.0725(5) 0.0488(4) 0.0325(4) -0.0112(3) -0.0183(4)
O1 0.0248(8) 0.0544(9) 0.0488(9) 0.0290(7) 0.0001(6) -0.0080(6)
O2 0.0206(8) 0.0542(9) 0.0527(9) 0.0277(7) 0.0011(6) -0.0086(6)
O3 0.0285(8) 0.0695(10) 0.0463(9) 0.0321(8) -0.0078(7) -0.0176(7)
O4 0.0250(9) 0.0772(11) 0.0494(9) 0.0312(8) -0.0066(7) -0.0208(7)
N1 0.0278(10) 0.0535(11) 0.0490(10) 0.0236(9) 0.0012(8) -0.0074(8)
N2 0.0267(10) 0.0514(10) 0.0480(10) 0.0225(8) 0.0011(8) -0.0077(8)
N3 0.0352(11) 0.0573(12) 0.0651(13) 0.0300(10) 0.0061(9) -0.0023(9)
N4 0.0278(11) 0.0732(14) 0.0634(13) 0.0400(11) -0.0040(9) -0.0083(9)
N6 0.0334(11) 0.0697(13) 0.0481(11) 0.0293(10) -0.0057(8) -0.0150(9)
N7 0.0305(11) 0.0774(14) 0.0536(12) 0.0347(11) -0.0082(9) -0.0170(10)
N8 0.0399(12) 0.0752(14) 0.0522(12) 0.0301(11) -0.0132(9) -0.0194(10)
N166 0.0288(10) 0.0695(13) 0.0491(11) 0.0302(10) -0.0060(8) -0.0163(9)
C1 0.0313(12) 0.0583(14) 0.0506(13) 0.0203(11) -0.0034(10) -0.0110(10)
C2 0.0324(13) 0.0623(15) 0.0550(14) 0.0168(12) -0.0006(10) -0.0097(11)
C02C 0.0529(17) 0.0758(18) 0.0622(17) 0.0239(15) -0.0044(13) -0.0031(14)
C3 0.0390(15) 0.0806(19) 0.0654(17) 0.0058(14) 0.0077(12) -0.0127(13)
C4 0.0543(18) 0.0725(19) 0.079(2) -0.0007(16) 0.0035(15) -0.0110(14)
C5 0.072(2) 0.0577(16) 0.0754(19) 0.0131(14) 0.0019(15) -0.0166(14)
C6 0.0500(16) 0.0586(15) 0.0549(14) 0.0189(12) 0.0007(11) -0.0127(12)
C7 0.0388(15) 0.0728(17) 0.0701(17) 0.0236(14) 0.0093(12) -0.0143(12)
C8 0.091(3) 0.083(2) 0.124(3) -0.024(2) 0.014(2) -0.011(2)
C9 0.084(2) 0.0657(17) 0.0645(17) 0.0245(14) 0.0152(15) -0.0245(16)
C10 0.0295(12) 0.0580(13) 0.0462(12) 0.0265(11) -0.0013(9) -0.0122(10)
C11 0.0247(11) 0.0597(13) 0.0496(12) 0.0287(11) -0.0018(9) -0.0093(9)
C12 0.0254(12) 0.0530(12) 0.0523(13) 0.0247(10) 0.0010(9) -0.0105(9)
C13 0.0312(12) 0.0697(15) 0.0489(13) 0.0206(12) -0.0041(10) -0.0095(11)
C14 0.0282(12) 0.0598(14) 0.0584(14) 0.0258(12) 0.0017(10) -0.0018(10)
C15 0.0267(11) 0.0518(12) 0.0496(12) 0.0203(10) 0.0001(9) -0.0037(9)
C16 0.0307(12) 0.0528(13) 0.0554(14) 0.0197(11) -0.0013(10) -0.0073(10)
C17 0.0398(14) 0.0572(14) 0.0592(15) 0.0115(12) -0.0060(11) -0.0091(11)
C18 0.0435(15) 0.0644(15) 0.0542(14) 0.0114(12) 0.0003(11) -0.0042(12)
C19 0.0316(13) 0.0650(15) 0.0532(14) 0.0197(12) 0.0036(10) -0.0077(11)
C20 0.0264(12) 0.0567(13) 0.0516(13) 0.0197(11) -0.0003(9) -0.0044(10)
C21 0.0333(13) 0.0570(14) 0.0625(15) 0.0192(12) 0.0005(10) -0.0115(10)
C22 0.0602(19) 0.093(2) 0.0639(18) 0.0003(16) 0.0075(14) -0.0144(16)
C23 0.0268(12) 0.0621(14) 0.0501(13) 0.0195(11) 0.0001(9) -0.0119(10)
C24 0.0270(12) 0.0540(13) 0.0487(12) 0.0253(10) 0.0012(9) -0.0094(9)
C25 0.0263(12) 0.0564(13) 0.0509(13) 0.0293(11) 0.0016(9) -0.0080(9)
C26 0.0231(11) 0.0603(14) 0.0600(14) 0.0331(12) -0.0028(9) -0.0082(10)
C27 0.0281(12) 0.0620(14) 0.0566(14) 0.0336(12) -0.0001(10) -0.0120(10)
C28 0.0291(13) 0.0736(16) 0.0590(15) 0.0392(13) -0.0032(10) -0.0170(11)
C29 0.0428(15) 0.0824(18) 0.0526(14) 0.0300(13) -0.0011(11) -0.0220(13)
C30 0.0387(15) 0.0777(18) 0.0596(15) 0.0219(14) 0.0059(11) -0.0124(12)
C31 0.0274(12) 0.0738(16) 0.0618(15) 0.0305(13) 0.0041(10) -0.0077(11)
C32 0.0266(12) 0.0629(14) 0.0547(13) 0.0303(12) 0.0012(10) -0.0117(10)
C33 0.0210(11) 0.0619(14) 0.0538(13) 0.0305(11) 0.0000(9) -0.0081(9)
C34 0.0266(12) 0.0620(14) 0.0540(13) 0.0321(11) 0.0016(9) -0.0112(10)
C35 0.0272(12) 0.0730(16) 0.0598(15) 0.0317(13) -0.0016(10) -0.0135(11)
C36 0.0411(15) 0.0664(16) 0.0674(16) 0.0294(13) 0.0018(12) -0.0212(12)
C37 0.0449(15) 0.0638(15) 0.0685(17) 0.0308(13) -0.0011(12) -0.0186(12)
C38 0.0342(13) 0.0622(15) 0.0628(15) 0.0343(12) 0.0016(11) -0.0103(11)
C39 0.0283(12) 0.0643(14) 0.0536(13) 0.0311(12) 0.0006(9) -0.0134(10)
C40 0.0517(16) 0.0485(13) 0.0669(16) 0.0240(12) 0.0099(12) -0.0047(11)
C41 0.0598(18) 0.0486(13) 0.0668(17) 0.0211(12) 0.0071(13) -0.0075(12)
C42 0.080(2) 0.0558(15) 0.0674(18) 0.0140(14) 0.0069(15) -0.0043(14)
C43 0.101(3) 0.0579(17) 0.074(2) 0.0103(15) 0.022(2) 0.0049(17)
C44 0.069(2) 0.0615(17) 0.087(2) 0.0200(16) 0.0230(17) 0.0057(15)
C45 0.0536(17) 0.0509(14) 0.0796(19) 0.0191(13) 0.0180(14) 0.0002(12)
C46 0.0558(17) 0.0635(16) 0.0692(17) 0.0258(14) 0.0006(13) -0.0155(13)
C47 0.141(4) 0.099(3) 0.082(3) -0.007(2) 0.033(3) 0.011(3)
C48 0.0476(17) 0.0684(18) 0.096(2) 0.0233(16) 0.0162(15) 0.0029(14)
C49 0.0379(14) 0.0604(15) 0.0726(17) 0.0363(13) 0.0002(12) -0.0011(11)
C50 0.0372(14) 0.0705(17) 0.0703(17) 0.0460(14) -0.0029(12) -0.0085(12)
C51 0.0282(13) 0.0791(18) 0.0687(16) 0.0488(15) -0.0021(11) -0.0112(12)
C52 0.066(2) 0.0596(16) 0.088(2) 0.0320(16) 0.0055(16) -0.0060(14)
C53 0.0492(17) 0.094(2) 0.0691(18) 0.0540(17) -0.0112(13) -0.0199(15)
C54 0.0274(13) 0.0817(18) 0.0617(15) 0.0468(14) -0.0080(11) -0.0136(12)
C55 0.0291(13) 0.092(2) 0.0586(15) 0.0403(15) -0.0021(11) -0.0135(13)
C56 0.0364(15) 0.092(2) 0.0616(16) 0.0345(15) -0.0038(12) -0.0141(13)
C57 0.0384(15) 0.092(2) 0.0647(17) 0.0431(16) -0.0105(12) -0.0164(14)
C58 0.0296(13) 0.0847(19) 0.0718(18) 0.0441(16) -0.0062(12) -0.0144(13)
C59 0.0275(13) 0.0827(18) 0.0636(15) 0.0480(14) -0.0025(11) -0.0092(12)
C60 0.0312(15) 0.107(2) 0.0731(18) 0.0346(17) 0.0010(12) -0.0139(14)
C61 0.0454(17) 0.107(2) 0.083(2) 0.0404(19) -0.0152(15) -0.0285(16)
C62 0.0315(14) 0.090(2) 0.0765(19) 0.0435(16) -0.0072(12) -0.0075(13)
C63 0.0362(13) 0.0708(16) 0.0486(13) 0.0276(12) -0.0100(10) -0.0216(11)
C64 0.0338(13) 0.0773(17) 0.0549(14) 0.0284(13) -0.0103(10) -0.0212(12)
C65 0.0473(16) 0.0774(18) 0.0608(16) 0.0274(14) -0.0072(12) -0.0296(14)
C66 0.0611(19) 0.0760(18) 0.0628(17) 0.0223(14) -0.0083(14) -0.0247(15)
C67 0.0531(17) 0.0741(18) 0.0570(15) 0.0179(13) -0.0056(12) -0.0171(13)
C68 0.0416(14) 0.0750(17) 0.0472(13) 0.0263(12) -0.0106(11) -0.0200(12)
C69 0.0352(14) 0.0860(19) 0.0601(15) 0.0351(14) -0.0081(11) -0.0234(13)
C70 0.098(3) 0.078(2) 0.095(3) 0.0152(19) 0.009(2) -0.037(2)
C71 0.0389(14) 0.0797(18) 0.0506(14) 0.0221(13) -0.0050(11) -0.0171(12)
C72 0.0273(12) 0.0835(18) 0.0485(13) 0.0321(13) -0.0041(10) -0.0201(11)
C73 0.0271(12) 0.0796(17) 0.0511(13) 0.0358(13) -0.0082(10) -0.0165(11)
C74 0.0278(12) 0.0762(16) 0.0535(14) 0.0368(13) -0.0035(10) -0.0135(11)
C75 0.0372(14) 0.091(2) 0.0562(15) 0.0343(14) -0.0161(11) -0.0255(13)
C76 0.0329(13) 0.0800(18) 0.0639(16) 0.0347(14) -0.0074(11) -0.0109(12)
C77 0.0359(14) 0.0713(16) 0.0582(15) 0.0263(13) -0.0061(11) -0.0069(11)
C78 0.0346(14) 0.0747(18) 0.0715(17) 0.0211(15) -0.0073(12) -0.0134(12)
C79 0.0463(18) 0.085(2) 0.094(2) 0.0105(19) -0.0096(16) -0.0146(15)
C80 0.058(2) 0.090(2) 0.096(3) -0.003(2) -0.0141(18) -0.0037(17)
C81 0.067(2) 0.099(2) 0.0633(18) 0.0121(18) 0.0006(15) 0.0020(18)
C82 0.0461(17) 0.092(2) 0.081(2) 0.0295(17) 0.0007(14) -0.0252(15)
C83 0.086(3) 0.128(4) 0.125(4) -0.031(3) -0.013(3) -0.009(3)
C84 0.078(2) 0.085(2) 0.0635(18) 0.0328(16) 0.0167(16) -0.0115(17)
C85 0.0292(12) 0.0683(15) 0.0450(12) 0.0289(11) -0.0053(9) -0.0161(10)
C86 0.0294(13) 0.0735(16) 0.0495(13) 0.0333(12) -0.0062(10) -0.0214(11)
C87 0.0309(13) 0.0788(17) 0.0497(13) 0.0348(12) -0.0086(10) -0.0201(11)
C88 0.0340(13) 0.0713(16) 0.0510(13) 0.0313(12) -0.0054(10) -0.0214(11)
C89 0.0428(15) 0.0774(17) 0.0529(14) 0.0293(13) -0.0037(11) -0.0266(13)
C90 0.0597(18) 0.0741(18) 0.0557(15) 0.0210(13) 0.0030(13) -0.0231(14)
C91 0.0432(15) 0.0759(18) 0.0635(16) 0.0279(14) 0.0041(12) -0.0123(13)
C92 0.0313(13) 0.0714(16) 0.0629(15) 0.0283(13) -0.0005(11) -0.0184(11)
C93 0.0318(13) 0.0680(15) 0.0533(13) 0.0298(12) -0.0041(10) -0.0208(11)
C94 0.0279(12) 0.0710(15) 0.0474(12) 0.0305(11) -0.0074(9) -0.0174(10)
C95 0.0299(13) 0.0734(16) 0.0501(13) 0.0320(12) -0.0038(10) -0.0176(11)
C96 0.0321(13) 0.0775(17) 0.0606(15) 0.0312(13) -0.0054(11) -0.0206(12)
C97 0.0437(16) 0.0725(17) 0.0736(18) 0.0284(15) -0.0015(13) -0.0185(13)
C98 0.0384(15) 0.0732(17) 0.0778(18) 0.0387(15) -0.0011(12) -0.0140(12)
C99 0.0290(13) 0.0835(18) 0.0595(15) 0.0399(14) -0.0028(10) -0.0191(12)
C100 0.0275(12) 0.0803(17) 0.0507(13) 0.0345(13) -0.0035(10) -0.0199(11)
C101 0.0299(13) 0.0783(17) 0.0525(13) 0.0384(13) -0.0088(10) -0.0150(11)
C102 0.0354(14) 0.0779(18) 0.0604(15) 0.0364(14) -0.0116(11) -0.0181(12)
C103 0.0446(16) 0.0776(18) 0.0612(16) 0.0331(14) -0.0079(12) -0.0154(13)
C104 0.0374(15) 0.0820(19) 0.0672(17) 0.0390(15) -0.0071(12) -0.0102(13)
C105 0.0305(14) 0.088(2) 0.0671(16) 0.0402(15) -0.0089(11) -0.0184(13)
C106 0.0337(14) 0.0783(17) 0.0598(15) 0.0433(14) -0.0127(11) -0.0169(12)
C107 0.0374(15) 0.087(2) 0.0788(19) 0.0349(16) -0.0085(13) -0.0250(13)
C108 0.0460(17) 0.098(2) 0.081(2) 0.0304(18) 0.0015(14) -0.0075(16)
C109 0.0386(15) 0.089(2) 0.0698(17) 0.0330(15) -0.0190(13) -0.0202(13)
C110 0.0341(14) 0.0825(18) 0.0580(15) 0.0397(14) -0.0115(11) -0.0204(13)
C111 0.0421(15) 0.0859(19) 0.0506(14) 0.0367(14) -0.0059(11) -0.0161(13)
C112 0.0407(15) 0.0838(19) 0.0536(14) 0.0318(14) -0.0128(11) -0.0181(13)
C113 0.0480(16) 0.089(2) 0.0652(17) 0.0467(16) -0.0056(13) -0.0116(14)
C114 0.065(2) 0.093(2) 0.0539(16) 0.0261(15) -0.0088(14) -0.0126(16)
C115 0.0467(15) 0.0723(16) 0.0489(13) 0.0232(12) -0.0109(11) -0.0228(12)
C116 0.0456(15) 0.0740(17) 0.0482(13) 0.0199(12) -0.0072(11) -0.0203(12)
C117 0.0541(17) 0.0737(18) 0.0546(15) 0.0147(13) -0.0078(12) -0.0167(13)
C118 0.0617(19) 0.0763(18) 0.0589(16) 0.0134(14) -0.0107(13) -0.0262(14)
C119 0.0585(19) 0.088(2) 0.0639(17) 0.0180(15) -0.0133(14) -0.0366(16)
C120 0.0469(16) 0.0849(19) 0.0564(15) 0.0228(14) -0.0143(12) -0.0216(14)
C121 0.0419(15) 0.0815(18) 0.0579(15) 0.0230(14) -0.0044(12) -0.0182(13)
C122 0.090(3) 0.082(2) 0.088(2) 0.0111(19) -0.018(2) -0.0332(19)
C123 0.0495(17) 0.096(2) 0.0732(19) 0.0250(17) -0.0231(14) -0.0266(15)
C124 0.058(2) 0.0564(17) 0.155(4) 0.039(2) 0.015(2) -0.0016(16)
C125 0.053(2) 0.090(3) 0.177(5) 0.070(3) -0.041(3) -0.030(2)
C126 0.147(5) 0.083(3) 0.114(3) 0.038(3) -0.073(3) -0.036(3)
C127 0.113(4) 0.076(2) 0.099(3) 0.032(2) 0.003(2) -0.007(2)
C128 0.0418(18) 0.067(2) 0.159(4) 0.027(2) 0.001(2) -0.0140(15)
C129 0.074(3) 0.0545(17) 0.142(4) 0.007(2) -0.013(2) -0.0119(16)
C130 0.132(4) 0.097(3) 0.198(5) 0.049(3) 0.070(4) 0.019(3)

loop_
_atom_type_symbol
_atom_type_description
_atom_type_scat_dispersion_real
_atom_type_scat_dispersion_imag
_atom_type_scat_source
C C 0.0033 0.0016 'International Tables Vol C Tables 4.2.6.8 and 6.1.1.4'
H H 0.0000 0.0000 'International Tables Vol C Tables 4.2.6.8 and 6.1.1.4'
N N 0.0061 0.0033 'International Tables Vol C Tables 4.2.6.8 and 6.1.1.4'
Mg Mg 0.0486 0.0363 'International Tables Vol C Tables 4.2.6.8 and 6.1.1.4'
O O 0.0106 0.0060 'International Tables Vol C Tables 4.2.6.8 and 6.1.1.4'

loop_
_geom_angle_atom_site_label_1
_geom_angle_atom_site_label_2
_geom_angle_atom_site_label_3
_geom_angle
_geom_angle_site_symmetry_1
_geom_angle_site_symmetry_3
_geom_angle_publ_flag
O1 Mg1 O1 77.77(7) . 2_656 ?
O1 Mg1 O2 154.57(7) . 2_656 ?
O1 Mg1 O2 81.05(7) 2_656 2_656 ?
O1 Mg1 N1 113.49(8) . . ?
O1 Mg1 N1 119.26(8) 2_656 . ?
O2 Mg1 N1 89.11(7) 2_656 . ?
O1 Mg1 N2 101.55(7) . . ?
O1 Mg1 N2 152.13(9) 2_656 . ?
O2 Mg1 N2 90.69(7) 2_656 . ?
N1 Mg1 N2 86.92(8) . . ?
O1 Mg1 C24 104.55(7) . 2_656 ?
O1 Mg1 C24 27.06(6) 2_656 2_656 ?
O2 Mg1 C24 54.15(6) 2_656 2_656 ?
N1 Mg1 C24 110.68(8) . 2_656 ?
N2 Mg1 C24 138.64(8) . 2_656 ?
O1 Mg1 C25 130.52(7) . 2_656 ?
O1 Mg1 C25 53.84(6) 2_656 2_656 ?
O2 Mg1 C25 27.37(6) 2_656 2_656 ?
N1 Mg1 C25 100.02(8) . 2_656 ?
N2 Mg1 C25 116.10(8) . 2_656 ?
C24 Mg1 C25 26.82(7) 2_656 2_656 ?
O1 Mg1 Mg1 39.94(5) . 2_656 ?
O1 Mg1 Mg1 37.82(4) 2_656 2_656 ?
O2 Mg1 Mg1 117.67(6) 2_656 2_656 ?
N1 Mg1 Mg1 124.84(7) . 2_656 ?
N2 Mg1 Mg1 134.95(7) . 2_656 ?
C24 Mg1 Mg1 64.70(5) 2_656 2_656 ?
C25 Mg1 Mg1 91.15(6) 2_656 2_656 ?
O1 Mg1 Mg2 166.83(6) . 2_656 ?
O1 Mg1 Mg2 106.68(5) 2_656 2_656 ?
O2 Mg1 Mg2 25.67(4) 2_656 2_656 ?
N1 Mg1 Mg2 75.61(6) . 2_656 ?
N2 Mg1 Mg2 68.57(6) . 2_656 ?
C24 Mg1 Mg2 79.70(5) 2_656 2_656 ?
C25 Mg1 Mg2 52.88(5) 2_656 2_656 ?
Mg1 Mg1 Mg2 143.09(4) 2_656 2_656 ?
O2 Mg2 N4 133.95(9) . . ?
O2 Mg2 N3 108.16(9) . . ?
N4 Mg2 N3 93.41(10) . . ?
O2 Mg2 C11 88.61(8) . 2_656 ?
N4 Mg2 C11 103.71(9) . 2_656 ?
N3 Mg2 C11 135.89(9) . 2_656 ?
O2 Mg2 C12 81.81(7) . 2_656 ?
N4 Mg2 C12 128.96(8) . 2_656 ?
N3 Mg2 C12 109.76(9) . 2_656 ?
C11 Mg2 C12 30.84(8) 2_656 2_656 ?
O2 Mg2 Mg1 28.91(5) . 2_656 ?
N4 Mg2 Mg1 143.42(8) . 2_656 ?
N3 Mg2 Mg1 121.10(7) . 2_656 ?
C11 Mg2 Mg1 60.99(6) 2_656 2_656 ?
C12 Mg2 Mg1 53.89(5) 2_656 2_656 ?
O3 Mg3 O3 77.53(7) . 2_667 ?
O3 Mg3 N6 112.66(9) . . ?
O3 Mg3 N6 119.18(9) 2_667 . ?
O3 Mg3 O4 154.68(8) . 2_667 ?
O3 Mg3 O4 81.23(7) 2_667 2_667 ?
N6 Mg3 O4 89.69(8) . 2_667 ?
O3 Mg3 N166 102.13(8) . . ?
O3 Mg3 N166 152.35(10) 2_667 . ?
N6 Mg3 N166 86.85(9) . . ?
O4 Mg3 N166 90.39(8) 2_667 . ?
O3 Mg3 C85 104.18(7) . 2_667 ?
O3 Mg3 C85 26.97(6) 2_667 2_667 ?
N6 Mg3 C85 111.38(8) . 2_667 ?
O4 Mg3 C85 54.37(7) 2_667 2_667 ?
N166 Mg3 C85 138.41(8) . 2_667 ?
O3 Mg3 C86 130.29(7) . 2_667 ?
O3 Mg3 C86 53.95(7) 2_667 2_667 ?
N6 Mg3 C86 101.07(9) . 2_667 ?
O4 Mg3 C86 27.37(7) 2_667 2_667 ?
N166 Mg3 C86 115.57(8) . 2_667 ?
C85 Mg3 C86 27.02(7) 2_667 2_667 ?
O3 Mg3 Mg3 39.68(5) . 2_667 ?
O3 Mg3 Mg3 37.85(4) 2_667 2_667 ?
N6 Mg3 Mg3 124.12(8) . 2_667 ?
O4 Mg3 Mg3 117.92(6) 2_667 2_667 ?
N166 Mg3 Mg3 135.34(7) . 2_667 ?
C85 Mg3 Mg3 64.60(5) 2_667 2_667 ?
C86 Mg3 Mg3 91.23(6) 2_667 2_667 ?
O3 Mg3 Mg4 167.94(7) . 2_667 ?
O3 Mg3 Mg4 107.06(5) 2_667 2_667 ?
N6 Mg3 Mg4 75.29(6) . 2_667 ?
O4 Mg3 Mg4 25.93(4) 2_667 2_667 ?
N166 Mg3 Mg4 68.50(6) . 2_667 ?
C85 Mg3 Mg4 80.11(5) 2_667 2_667 ?
C86 Mg3 Mg4 53.11(5) 2_667 2_667 ?
Mg3 Mg3 Mg4 143.74(4) 2_667 2_667 ?
O4 Mg4 N7 134.17(9) . . ?
O4 Mg4 N8 109.30(10) . . ?
N7 Mg4 N8 92.86(10) . . ?
O4 Mg4 C73 89.55(8) . 2_667 ?
N7 Mg4 C73 104.18(10) . 2_667 ?
N8 Mg4 C73 132.99(10) . 2_667 ?
O4 Mg4 C72 82.18(7) . 2_667 ?
N7 Mg4 C72 129.03(9) . 2_667 ?
N8 Mg4 C72 108.30(9) . 2_667 ?
C73 Mg4 C72 30.13(9) 2_667 2_667 ?
O4 Mg4 Mg3 29.44(5) . 2_667 ?
N7 Mg4 Mg3 143.26(8) . 2_667 ?
N8 Mg4 Mg3 122.28(7) . 2_667 ?
C73 Mg4 Mg3 61.07(6) 2_667 2_667 ?
C72 Mg4 Mg3 53.97(5) 2_667 2_667 ?
C24 O1 Mg1 148.14(14) . . ?
C24 O1 Mg1 108.56(13) . 2_656 ?
Mg1 O1 Mg1 102.23(7) . 2_656 ?
C25 O2 Mg2 127.47(13) . . ?
C25 O2 Mg1 106.47(12) . 2_656 ?
Mg2 O2 Mg1 125.41(8) . 2_656 ?
C85 O3 Mg3 147.27(15) . . ?
C85 O3 Mg3 109.03(13) . 2_667 ?
Mg3 O3 Mg3 102.47(7) . 2_667 ?
C86 O4 Mg4 128.43(14) . . ?
C86 O4 Mg3 106.17(13) . 2_667 ?
Mg4 O4 Mg3 124.62(9) . 2_667 ?
C10 N1 C1 116.5(2) . . ?
C10 N1 Mg1 118.22(18) . . ?
C1 N1 Mg1 124.80(15) . . ?
C12 N2 C15 115.4(2) . . ?
C12 N2 Mg1 116.35(16) . . ?
C15 N2 Mg1 125.97(14) . . ?
C49 N3 C40 118.0(2) . . ?
C49 N3 Mg2 117.3(2) . . ?
C40 N3 Mg2 124.44(15) . . ?
C51 N4 C54 117.5(2) . . ?
C51 N4 Mg2 118.4(2) . . ?
C54 N4 Mg2 124.08(15) . . ?
C74 N6 C77 116.2(2) . . ?
C74 N6 Mg3 118.6(2) . . ?
C77 N6 Mg3 124.69(16) . . ?
C110 N7 C101 117.0(2) . . ?
C110 N7 Mg4 118.8(2) . . ?
C101 N7 Mg4 124.20(15) . . ?
C112 N8 C115 117.3(3) . . ?
C112 N8 Mg4 117.9(2) . . ?
C115 N8 Mg4 124.44(16) . . ?
C72 N166 C63 116.4(2) . . ?
C72 N166 Mg3 116.36(17) . . ?
C63 N166 Mg3 124.93(15) . . ?
C2 C1 C6 120.3(3) . . ?
C2 C1 N1 120.4(2) . . ?
C6 C1 N1 119.2(2) . . ?
C3 C2 C1 118.6(2) . . ?
C3 C2 C7 120.3(2) . . ?
C1 C2 C7 121.0(2) . . ?
C81 C02C C77 118.9(3) . . ?
C81 C02C C84 121.2(3) . . ?
C77 C02C C84 120.0(3) . . ?
C4 C3 C2 122.4(3) . . ?
C4 C3 H3 118.8 . . ?
C2 C3 H3 118.8 . . ?
C3 C4 C5 117.5(3) . . ?
C3 C4 C8 120.9(3) . . ?
C5 C4 C8 121.6(3) . . ?
C6 C5 C4 122.7(3) . . ?
C6 C5 H5 118.7 . . ?
C4 C5 H5 118.7 . . ?
C5 C6 C1 118.4(3) . . ?
C5 C6 C9 121.9(3) . . ?
C1 C6 C9 119.7(3) . . ?
C2 C7 H7A 109.5 . . ?
C2 C7 H7B 109.5 . . ?
H7A C7 H7B 109.5 . . ?
C2 C7 H7C 109.5 . . ?
H7A C7 H7C 109.5 . . ?
H7B C7 H7C 109.5 . . ?
C4 C8 H8A 109.5 . . ?
C4 C8 H8B 109.5 . . ?
H8A C8 H8B 109.5 . . ?
C4 C8 H8C 109.5 . . ?
H8A C8 H8C 109.5 . . ?
H8B C8 H8C 109.5 . . ?
C6 C9 H9A 109.5 . . ?
C6 C9 H9B 109.5 . . ?
H9A C9 H9B 109.5 . . ?
C6 C9 H9C 109.5 . . ?
H9A C9 H9C 109.5 . . ?
H9B C9 H9C 109.5 . . ?
N1 C10 C11 123.6(2) . . ?
N1 C10 C13 121.2(2) . . ?
C11 C10 C13 115.2(2) . . ?
C10 C11 C12 125.8(2) . . ?
C10 C11 Mg2 109.76(15) . 2_656 ?
C12 C11 Mg2 92.01(15) . 2_656 ?
C10 C11 H11 117.1 . . ?
C12 C11 H11 117.1 . . ?
Mg2 C11 H11 65.8 2_656 . ?
N2 C12 C11 123.3(2) . . ?
N2 C12 C14 122.3(2) . . ?
C11 C12 C14 114.4(2) . . ?
N2 C12 Mg2 108.99(14) . 2_656 ?
C11 C12 Mg2 57.15(12) . 2_656 ?
C14 C12 Mg2 100.09(14) . 2_656 ?
C10 C13 H13A 109.5 . . ?
C10 C13 H13B 109.5 . . ?
H13A C13 H13B 109.5 . . ?
C10 C13 H13C 109.5 . . ?
H13A C13 H13C 109.5 . . ?
H13B C13 H13C 109.5 . . ?
C12 C14 H14A 109.5 . . ?
C12 C14 H14B 109.5 . . ?
H14A C14 H14B 109.5 . . ?
C12 C14 H14C 109.5 . . ?
H14A C14 H14C 109.5 . . ?
H14B C14 H14C 109.5 . . ?
C16 C15 C20 120.3(2) . . ?
C16 C15 N2 117.7(2) . . ?
C20 C15 N2 122.0(2) . . ?
C15 C16 C17 118.6(2) . . ?
C15 C16 C21 120.5(2) . . ?
C17 C16 C21 120.9(2) . . ?
C18 C17 C16 121.7(2) . . ?
C18 C17 H17 119.2 . . ?
C16 C17 H17 119.2 . . ?
C19 C18 C17 118.1(2) . . ?
C19 C18 C22 121.4(3) . . ?
C17 C18 C22 120.4(3) . . ?
C18 C19 C20 122.2(2) . . ?
C18 C19 H19 118.9 . . ?
C20 C19 H19 118.9 . . ?
C19 C20 C15 118.4(2) . . ?
C19 C20 C23 119.1(2) . . ?
C15 C20 C23 122.4(2) . . ?
C16 C21 H21A 109.5 . . ?
C16 C21 H21B 109.5 . . ?
H21A C21 H21B 109.5 . . ?
C16 C21 H21C 109.5 . . ?
H21A C21 H21C 109.5 . . ?
H21B C21 H21C 109.5 . . ?
C18 C22 H22A 109.5 . . ?
C18 C22 H22B 109.5 . . ?
H22A C22 H22B 109.5 . . ?
C18 C22 H22C 109.5 . . ?
H22A C22 H22C 109.5 . . ?
H22B C22 H22C 109.5 . . ?
C20 C23 H23A 109.5 . . ?
C20 C23 H23B 109.5 . . ?
H23A C23 H23B 109.5 . . ?
C20 C23 H23C 109.5 . . ?
H23A C23 H23C 109.5 . . ?
H23B C23 H23C 109.5 . . ?
C25 C24 O1 121.1(2) . . ?
C25 C24 C33 113.07(19) . . ?
O1 C24 C33 125.37(19) . . ?
C25 C24 Mg1 76.84(14) . 2_656 ?
O1 C24 Mg1 44.38(10) . 2_656 ?
C33 C24 Mg1 165.34(17) . 2_656 ?
C24 C25 O2 122.36(19) . . ?
C24 C25 C26 114.8(2) . . ?
O2 C25 C26 122.40(19) . . ?
C24 C25 Mg1 76.34(14) . 2_656 ?
O2 C25 Mg1 46.17(9) . 2_656 ?
C26 C25 Mg1 164.82(17) . 2_656 ?
C27 C26 C39 103.11(19) . . ?
C27 C26 C25 107.1(2) . . ?
C39 C26 C25 107.3(2) . . ?
C27 C26 H26 112.9 . . ?
C39 C26 H26 112.9 . . ?
C25 C26 H26 112.9 . . ?
C28 C27 C32 120.3(3) . . ?
C28 C27 C26 127.5(2) . . ?
C32 C27 C26 112.2(2) . . ?
C27 C28 C29 119.9(2) . . ?
C27 C28 H28 120.1 . . ?
C29 C28 H28 120.1 . . ?
C30 C29 C28 119.9(3) . . ?
C30 C29 H29 120.0 . . ?
C28 C29 H29 120.0 . . ?
C29 C30 C31 120.5(3) . . ?
C29 C30 H30 119.8 . . ?
C31 C30 H30 119.8 . . ?
C32 C31 C30 119.8(2) . . ?
C32 C31 H31 120.1 . . ?
C30 C31 H31 120.1 . . ?
C31 C32 C27 119.6(2) . . ?
C31 C32 C33 127.9(2) . . ?
C27 C32 C33 112.5(2) . . ?
C34 C33 C32 102.89(18) . . ?
C34 C33 C24 108.3(2) . . ?
C32 C33 C24 106.59(19) . . ?
C34 C33 H33 112.8 . . ?
C32 C33 H33 112.8 . . ?
C24 C33 H33 112.8 . . ?
C35 C34 C39 119.3(2) . . ?
C35 C34 C33 128.1(2) . . ?
C39 C34 C33 112.4(2) . . ?
C34 C35 C36 119.3(2) . . ?
C34 C35 H35 120.3 . . ?
C36 C35 H35 120.3 . . ?
C37 C36 C35 121.1(3) . . ?
C37 C36 H36 119.5 . . ?
C35 C36 H36 119.5 . . ?
C36 C37 C38 120.3(3) . . ?
C36 C37 H37 119.9 . . ?
C38 C37 H37 119.9 . . ?
C39 C38 C37 118.9(2) . . ?
C39 C38 H38 120.6 . . ?
C37 C38 H38 120.6 . . ?
C38 C39 C34 121.1(2) . . ?
C38 C39 C26 126.8(2) . . ?
C34 C39 C26 111.9(2) . . ?
C45 C40 C41 119.4(3) . . ?
C45 C40 N3 119.9(3) . . ?
C41 C40 N3 120.7(2) . . ?
C42 C41 C40 119.0(3) . . ?
C42 C41 C46 119.4(3) . . ?
C40 C41 C46 121.7(3) . . ?
C43 C42 C41 121.8(3) . . ?
C43 C42 H42 119.1 . . ?
C41 C42 H42 119.1 . . ?
C44 C43 C42 117.7(3) . . ?
C44 C43 C47 122.4(4) . . ?
C42 C43 C47 119.9(4) . . ?
C45 C44 C43 122.3(3) . . ?
C45 C44 H44 118.9 . . ?
C43 C44 H44 118.9 . . ?
C44 C45 C40 119.8(3) . . ?
C44 C45 C48 119.2(3) . . ?
C40 C45 C48 121.0(3) . . ?
C41 C46 H46A 109.5 . . ?
C41 C46 H46B 109.5 . . ?
H46A C46 H46B 109.5 . . ?
C41 C46 H46C 109.5 . . ?
H46A C46 H46C 109.5 . . ?
H46B C46 H46C 109.5 . . ?
C43 C47 H47A 109.5 . . ?
C43 C47 H47B 109.5 . . ?
H47A C47 H47B 109.5 . . ?
C43 C47 H47C 109.5 . . ?
H47A C47 H47C 109.5 . . ?
H47B C47 H47C 109.5 . . ?
C45 C48 H48A 109.5 . . ?
C45 C48 H48B 109.5 . . ?
H48A C48 H48B 109.5 . . ?
C45 C48 H48C 109.5 . . ?
H48A C48 H48C 109.5 . . ?
H48B C48 H48C 109.5 . . ?
N3 C49 C50 124.5(3) . . ?
N3 C49 C52 119.5(3) . . ?
C50 C49 C52 115.9(2) . . ?
C51 C50 C49 129.7(2) . . ?
C51 C50 H50 115.1 . . ?
C49 C50 H50 115.1 . . ?
N4 C51 C50 124.0(2) . . ?
N4 C51 C53 119.2(3) . . ?
C50 C51 C53 116.7(2) . . ?
C49 C52 H52A 109.5 . . ?
C49 C52 H52B 109.5 . . ?
H52A C52 H52B 109.5 . . ?
C49 C52 H52C 109.5 . . ?
H52A C52 H52C 109.5 . . ?
H52B C52 H52C 109.5 . . ?
C51 C53 H53A 109.5 . . ?
C51 C53 H53B 109.5 . . ?
H53A C53 H53B 109.5 . . ?
C51 C53 H53C 109.5 . . ?
H53A C53 H53C 109.5 . . ?
H53B C53 H53C 109.5 . . ?
C55 C54 C59 119.8(3) . . ?
C55 C54 N4 122.0(2) . . ?
C59 C54 N4 118.1(3) . . ?
C54 C55 C56 119.6(2) . . ?
C54 C55 C60 121.7(3) . . ?
C56 C55 C60 118.7(3) . . ?
C55 C56 C57 121.7(3) . . ?
C55 C56 H56 119.2 . . ?
C57 C56 H56 119.2 . . ?
C58 C57 C56 117.3(3) . . ?
C58 C57 C61 121.3(3) . . ?
C56 C57 C61 121.5(3) . . ?
C59 C58 C57 122.8(3) . . ?
C59 C58 H58 118.6 . . ?
C57 C58 H58 118.6 . . ?
C58 C59 C54 118.8(3) . . ?
C58 C59 C62 121.2(2) . . ?
C54 C59 C62 120.0(3) . . ?
C55 C60 H60A 109.5 . . ?
C55 C60 H60B 109.5 . . ?
H60A C60 H60B 109.5 . . ?
C55 C60 H60C 109.5 . . ?
H60A C60 H60C 109.5 . . ?
H60B C60 H60C 109.5 . . ?
C57 C61 H61A 109.5 . . ?
C57 C61 H61B 109.5 . . ?
H61A C61 H61B 109.5 . . ?
C57 C61 H61C 109.5 . . ?
H61A C61 H61C 109.5 . . ?
H61B C61 H61C 109.5 . . ?
C59 C62 H62A 109.5 . . ?
C59 C62 H62B 109.5 . . ?
H62A C62 H62B 109.5 . . ?
C59 C62 H62C 109.5 . . ?
H62A C62 H62C 109.5 . . ?
H62B C62 H62C 109.5 . . ?
C68 C63 C64 120.2(3) . . ?
C68 C63 N166 117.8(2) . . ?
C64 C63 N166 121.9(3) . . ?
C65 C64 C63 118.3(3) . . ?
C65 C64 C69 119.2(2) . . ?
C63 C64 C69 122.5(3) . . ?
C66 C65 C64 122.4(3) . . ?
C66 C65 H65 118.8 . . ?
C64 C65 H65 118.8 . . ?
C65 C66 C67 117.8(3) . . ?
C65 C66 C70 121.7(3) . . ?
C67 C66 C70 120.5(3) . . ?
C66 C67 C68 122.4(3) . . ?
C66 C67 H67 118.8 . . ?
C68 C67 H67 118.8 . . ?
C67 C68 C63 118.4(2) . . ?
C67 C68 C71 121.5(3) . . ?
C63 C68 C71 120.0(3) . . ?
C64 C69 H69A 109.5 . . ?
C64 C69 H69B 109.5 . . ?
H69A C69 H69B 109.5 . . ?
C64 C69 H69C 109.5 . . ?
H69A C69 H69C 109.5 . . ?
H69B C69 H69C 109.5 . . ?
C66 C70 H70A 109.5 . . ?
C66 C70 H70B 109.5 . . ?
H70A C70 H70B 109.5 . . ?
C66 C70 H70C 109.5 . . ?
H70A C70 H70C 109.5 . . ?
H70B C70 H70C 109.5 . . ?
C68 C71 H71A 109.5 . . ?
C68 C71 H71B 109.5 . . ?
H71A C71 H71B 109.5 . . ?
C68 C71 H71C 109.5 . . ?
H71A C71 H71C 109.5 . . ?
H71B C71 H71C 109.5 . . ?
N166 C72 C73 123.8(2) . . ?
N166 C72 C75 121.8(3) . . ?
C73 C72 C75 114.4(2) . . ?
N166 C72 Mg4 108.65(15) . 2_667 ?
C73 C72 Mg4 56.69(13) . 2_667 ?
C75 C72 Mg4 100.68(15) . 2_667 ?
C72 C73 C74 125.7(2) . . ?
C72 C73 Mg4 93.18(17) . 2_667 ?
C74 C73 Mg4 108.81(16) . 2_667 ?
C72 C73 H73 117.2 . . ?
C74 C73 H73 117.2 . . ?
Mg4 C73 H73 65.6 2_667 . ?
N6 C74 C73 123.2(3) . . ?
N6 C74 C76 121.1(3) . . ?
C73 C74 C76 115.8(2) . . ?
C72 C75 H75A 109.5 . . ?
C72 C75 H75B 109.5 . . ?
H75A C75 H75B 109.5 . . ?
C72 C75 H75C 109.5 . . ?
H75A C75 H75C 109.5 . . ?
H75B C75 H75C 109.5 . . ?
C74 C76 H76A 109.5 . . ?
C74 C76 H76B 109.5 . . ?
H76A C76 H76B 109.5 . . ?
C74 C76 H76C 109.5 . . ?
H76A C76 H76C 109.5 . . ?
H76B C76 H76C 109.5 . . ?
C02C C77 C78 120.0(3) . . ?
C02C C77 N6 120.0(3) . . ?
C78 C77 N6 120.0(2) . . ?
C79 C78 C77 119.2(3) . . ?
C79 C78 C82 120.6(3) . . ?
C77 C78 C82 120.2(3) . . ?
C78 C79 C80 122.5(3) . . ?
C78 C79 H79 118.8 . . ?
C80 C79 H79 118.8 . . ?
C81 C80 C79 117.3(3) . . ?
C81 C80 C83 121.0(4) . . ?
C79 C80 C83 121.7(4) . . ?
C02C C81 C80 122.2(3) . . ?
C02C C81 H81 118.9 . . ?
C80 C81 H81 118.9 . . ?
C78 C82 H82A 109.5 . . ?
C78 C82 H82B 109.5 . . ?
H82A C82 H82B 109.5 . . ?
C78 C82 H82C 109.5 . . ?
H82A C82 H82C 109.5 . . ?
H82B C82 H82C 109.5 . . ?
C80 C83 H83A 109.5 . . ?
C80 C83 H83B 109.5 . . ?
H83A C83 H83B 109.5 . . ?
C80 C83 H83C 109.5 . . ?
H83A C83 H83C 109.5 . . ?
H83B C83 H83C 109.5 . . ?
C02C C84 H84A 109.5 . . ?
C02C C84 H84B 109.5 . . ?
H84A C84 H84B 109.5 . . ?
C02C C84 H84C 109.5 . . ?
H84A C84 H84C 109.5 . . ?
H84B C84 H84C 109.5 . . ?
C86 C85 O3 121.2(2) . . ?
C86 C85 C94 113.04(19) . . ?
O3 C85 C94 125.3(2) . . ?
C86 C85 Mg3 77.28(14) . 2_667 ?
O3 C85 Mg3 44.00(10) . 2_667 ?
C94 C85 Mg3 165.15(18) . 2_667 ?
C85 C86 O4 122.1(2) . . ?
C85 C86 C87 114.6(2) . . ?
O4 C86 C87 122.8(2) . . ?
C85 C86 Mg3 75.70(14) . 2_667 ?
O4 C86 Mg3 46.46(10) . 2_667 ?
C87 C86 Mg3 165.89(18) . 2_667 ?
C88 C87 C100 103.0(2) . . ?
C88 C87 C86 107.9(2) . . ?
C100 C87 C86 106.2(2) . . ?
C88 C87 H87 113.0 . . ?
C100 C87 H87 113.0 . . ?
C86 C87 H87 113.0 . . ?
C89 C88 C93 120.0(3) . . ?
C89 C88 C87 127.0(2) . . ?
C93 C88 C87 112.7(2) . . ?
C90 C89 C88 120.0(3) . . ?
C90 C89 H89 120.0 . . ?
C88 C89 H89 120.0 . . ?
C89 C90 C91 119.9(3) . . ?
C89 C90 H90 120.1 . . ?
C91 C90 H90 120.1 . . ?
C90 C91 C92 120.3(3) . . ?
C90 C91 H91 119.8 . . ?
C92 C91 H91 119.8 . . ?
C93 C92 C91 120.0(2) . . ?
C93 C92 H92 120.0 . . ?
C91 C92 H92 120.0 . . ?
C92 C93 C88 119.9(3) . . ?
C92 C93 C94 127.6(2) . . ?
C88 C93 C94 112.3(2) . . ?
C93 C94 C95 102.59(19) . . ?
C93 C94 C85 108.5(2) . . ?
C95 C94 C85 106.6(2) . . ?
C93 C94 H94 112.8 . . ?
C95 C94 H94 112.8 . . ?
C85 C94 H94 112.8 . . ?
C96 C95 C100 120.0(2) . . ?
C96 C95 C94 127.7(2) . . ?
C100 C95 C94 112.2(2) . . ?
C95 C96 C97 119.4(2) . . ?
C95 C96 H96 120.3 . . ?
C97 C96 H96 120.3 . . ?
C98 C97 C96 120.5(3) . . ?
C98 C97 H97 119.7 . . ?
C96 C97 H97 119.7 . . ?
C97 C98 C99 120.1(3) . . ?
C97 C98 H98 119.9 . . ?
C99 C98 H98 119.9 . . ?
C100 C99 C98 119.8(2) . . ?
C100 C99 H99 120.1 . . ?
C98 C99 H99 120.1 . . ?
C99 C100 C95 120.1(3) . . ?
C99 C100 C87 127.4(2) . . ?
C95 C100 C87 112.4(2) . . ?
C102 C101 C106 119.6(3) . . ?
C102 C101 N7 122.4(2) . . ?
C106 C101 N7 118.0(3) . . ?
C101 C102 C103 119.2(2) . . ?
C101 C102 C107 121.5(3) . . ?
C103 C102 C107 119.3(3) . . ?
C104 C103 C102 121.9(3) . . ?
C104 C103 H103 119.1 . . ?
C102 C103 H103 119.1 . . ?
C105 C104 C103 117.7(3) . . ?
C105 C104 C108 121.8(3) . . ?
C103 C104 C108 120.5(3) . . ?
C106 C105 C104 122.5(3) . . ?
C106 C105 H105 118.7 . . ?
C104 C105 H105 118.7 . . ?
C105 C106 C101 119.1(3) . . ?
C105 C106 C109 120.5(2) . . ?
C101 C106 C109 120.4(3) . . ?
C102 C107 H10A 109.5 . . ?
C102 C107 H10B 109.5 . . ?
H10A C107 H10B 109.5 . . ?
C102 C107 H10C 109.5 . . ?
H10A C107 H10C 109.5 . . ?
H10B C107 H10C 109.5 . . ?
C104 C108 H10D 109.5 . . ?
C104 C108 H10E 109.5 . . ?
H10D C108 H10E 109.5 . . ?
C104 C108 H10F 109.5 . . ?
H10D C108 H10F 109.5 . . ?
H10E C108 H10F 109.5 . . ?
C106 C109 H10G 109.5 . . ?
C106 C109 H10H 109.5 . . ?
H10G C109 H10H 109.5 . . ?
C106 C109 H10I 109.5 . . ?
H10G C109 H10I 109.5 . . ?
H10H C109 H10I 109.5 . . ?
N7 C110 C111 123.8(2) . . ?
N7 C110 C113 119.5(3) . . ?
C111 C110 C113 116.6(2) . . ?
C110 C111 C112 129.8(2) . . ?
C110 C111 H111 115.1 . . ?
C112 C111 H111 115.1 . . ?
N8 C112 C111 124.4(3) . . ?
N8 C112 C114 120.0(3) . . ?
C111 C112 C114 115.4(2) . . ?
C110 C113 H11A 109.5 . . ?
C110 C113 H11B 109.5 . . ?
H11A C113 H11B 109.5 . . ?
C110 C113 H11C 109.5 . . ?
H11A C113 H11C 109.5 . . ?
H11B C113 H11C 109.5 . . ?
C112 C114 H11D 109.5 . . ?
C112 C114 H11E 109.5 . . ?
H11D C114 H11E 109.5 . . ?
C112 C114 H11F 109.5 . . ?
H11D C114 H11F 109.5 . . ?
H11E C114 H11F 109.5 . . ?
C116 C115 C120 120.2(3) . . ?
C116 C115 N8 120.3(2) . . ?
C120 C115 N8 119.5(3) . . ?
C117 C116 C115 118.6(3) . . ?
C117 C116 C121 119.4(3) . . ?
C115 C116 C121 121.9(3) . . ?
C116 C117 C118 122.1(3) . . ?
C116 C117 H117 118.9 . . ?
C118 C117 H117 118.9 . . ?
C119 C118 C117 117.8(3) . . ?
C119 C118 C122 122.8(3) . . ?
C117 C118 C122 119.4(3) . . ?
C118 C119 C120 122.3(3) . . ?
C118 C119 H119 118.8 . . ?
C120 C119 H119 118.8 . . ?
C119 C120 C115 118.7(3) . . ?
C119 C120 C123 120.0(3) . . ?
C115 C120 C123 121.3(3) . . ?
C116 C121 H12A 109.5 . . ?
C116 C121 H12B 109.5 . . ?
H12A C121 H12B 109.5 . . ?
C116 C121 H12C 109.5 . . ?
H12A C121 H12C 109.5 . . ?
H12B C121 H12C 109.5 . . ?
C118 C122 H12D 109.5 . . ?
C118 C122 H12E 109.5 . . ?
H12D C122 H12E 109.5 . . ?
C118 C122 H12F 109.5 . . ?
H12D C122 H12F 109.5 . . ?
H12E C122 H12F 109.5 . . ?
C120 C123 H12G 109.5 . . ?
C120 C123 H12H 109.5 . . ?
H12G C123 H12H 109.5 . . ?
C120 C123 H12I 109.5 . . ?
H12G C123 H12I 109.5 . . ?
H12H C123 H12I 109.5 . . ?
C129 C124 C125 116.8(4) . . ?
C129 C124 C130 120.9(5) . . ?
C125 C124 C130 122.4(5) . . ?
C124 C125 C126 121.9(4) . . ?
C124 C125 H125 119.0 . . ?
C126 C125 H125 119.0 . . ?
C127 C126 C125 119.5(5) . . ?
C127 C126 H126 120.2 . . ?
C125 C126 H126 120.2 . . ?
C126 C127 C128 121.0(5) . . ?
C126 C127 H127 119.5 . . ?
C128 C127 H127 119.5 . . ?
C127 C128 C129 119.8(4) . . ?
C127 C128 H128 120.1 . . ?
C129 C128 H128 120.1 . . ?
C124 C129 C128 120.9(4) . . ?
C124 C129 H129 119.5 . . ?
C128 C129 H129 119.5 . . ?
C124 C130 H13D 109.5 . . ?
C124 C130 H13E 109.5 . . ?
H13D C130 H13E 109.5 . . ?
C124 C130 H13F 109.5 . . ?
H13D C130 H13F 109.5 . . ?
H13E C130 H13F 109.5 . . ?

loop_
_geom_bond_atom_site_label_1
_geom_bond_atom_site_label_2
_geom_bond_distance
_geom_bond_site_symmetry_2
_geom_bond_publ_flag
Mg1 O1 2.0018(17) . ?
Mg1 O1 2.0959(17) 2_656 ?
Mg1 O2 2.1413(17) 2_656 ?
Mg1 N1 2.144(2) . ?
Mg1 N2 2.168(2) . ?
Mg1 C24 2.841(2) 2_656 ?
Mg1 C25 2.847(2) 2_656 ?
Mg1 Mg1 3.1903(16) 2_656 ?
Mg1 Mg2 3.6094(15) 2_656 ?
Mg2 O2 1.9187(17) . ?
Mg2 N4 2.058(2) . ?
Mg2 N3 2.067(3) . ?
Mg2 C11 2.359(2) 2_656 ?
Mg2 C12 2.807(2) 2_656 ?
Mg3 O3 2.0068(17) . ?
Mg3 O3 2.0882(18) 2_667 ?
Mg3 N6 2.131(3) . ?
Mg3 O4 2.1592(18) 2_667 ?
Mg3 N166 2.172(2) . ?
Mg3 C85 2.842(3) 2_667 ?
Mg3 C86 2.861(3) 2_667 ?
Mg3 Mg3 3.1934(17) 2_667 ?
Mg3 Mg4 3.6146(14) 2_667 ?
Mg4 O4 1.9209(18) . ?
Mg4 N7 2.055(2) . ?
Mg4 N8 2.078(3) . ?
Mg4 C73 2.353(3) 2_667 ?
Mg4 C72 2.811(3) 2_667 ?
O1 C24 1.363(3) . ?
O2 C25 1.365(3) . ?
O3 C85 1.363(3) . ?
O4 C86 1.369(3) . ?
N1 C10 1.314(3) . ?
N1 C1 1.436(3) . ?
N2 C12 1.315(3) . ?
N2 C15 1.439(3) . ?
N3 C49 1.339(3) . ?
N3 C40 1.435(4) . ?
N4 C51 1.341(3) . ?
N4 C54 1.450(4) . ?
N6 C74 1.323(3) . ?
N6 C77 1.438(4) . ?
N7 C110 1.346(3) . ?
N7 C101 1.446(4) . ?
N8 C112 1.335(3) . ?
N8 C115 1.441(4) . ?
N166 C72 1.322(3) . ?
N166 C63 1.435(3) . ?
C1 C2 1.403(4) . ?
C1 C6 1.408(4) . ?
C2 C3 1.390(4) . ?
C2 C7 1.492(4) . ?
C02C C81 1.389(5) . ?
C02C C77 1.394(4) . ?
C02C C84 1.505(5) . ?
C3 C4 1.381(4) . ?
C3 H3 0.9500 . ?
C4 C5 1.395(5) . ?
C4 C8 1.503(5) . ?
C5 C6 1.381(4) . ?
C5 H5 0.9500 . ?
C6 C9 1.501(4) . ?
C7 H7A 0.9800 . ?
C7 H7B 0.9800 . ?
C7 H7C 0.9800 . ?
C8 H8A 0.9800 . ?
C8 H8B 0.9800 . ?
C8 H8C 0.9800 . ?
C9 H9A 0.9800 . ?
C9 H9B 0.9800 . ?
C9 H9C 0.9800 . ?
C10 C11 1.437(4) . ?
C10 C13 1.503(4) . ?
C11 C12 1.440(4) . ?
C11 H11 0.9500 . ?
C12 C14 1.515(3) . ?
C13 H13A 0.9800 . ?
C13 H13B 0.9800 . ?
C13 H13C 0.9800 . ?
C14 H14A 0.9800 . ?
C14 H14B 0.9800 . ?
C14 H14C 0.9800 . ?
C15 C16 1.396(4) . ?
C15 C20 1.405(3) . ?
C16 C17 1.397(4) . ?
C16 C21 1.500(3) . ?
C17 C18 1.396(4) . ?
C17 H17 0.9500 . ?
C18 C19 1.378(4) . ?
C18 C22 1.515(4) . ?
C19 C20 1.395(4) . ?
C19 H19 0.9500 . ?
C20 C23 1.506(4) . ?
C21 H21A 0.9800 . ?
C21 H21B 0.9800 . ?
C21 H21C 0.9800 . ?
C22 H22A 0.9800 . ?
C22 H22B 0.9800 . ?
C22 H22C 0.9800 . ?
C23 H23A 0.9800 . ?
C23 H23B 0.9800 . ?
C23 H23C 0.9800 . ?
C24 C25 1.319(3) . ?
C24 C33 1.537(3) . ?
C25 C26 1.534(3) . ?
C26 C27 1.515(4) . ?
C26 C39 1.529(4) . ?
C26 H26 1.0000 . ?
C27 C28 1.376(4) . ?
C27 C32 1.408(3) . ?
C28 C29 1.393(4) . ?
C28 H28 0.9500 . ?
C29 C30 1.379(4) . ?
C29 H29 0.9500 . ?
C30 C31 1.397(4) . ?
C30 H30 0.9500 . ?
C31 C32 1.378(4) . ?
C31 H31 0.9500 . ?
C32 C33 1.530(4) . ?
C33 C34 1.520(4) . ?
C33 H33 1.0000 . ?
C34 C35 1.374(4) . ?
C34 C39 1.415(3) . ?
C35 C36 1.390(4) . ?
C35 H35 0.9500 . ?
C36 C37 1.371(4) . ?
C36 H36 0.9500 . ?
C37 C38 1.397(4) . ?
C37 H37 0.9500 . ?
C38 C39 1.366(4) . ?
C38 H38 0.9500 . ?
C40 C45 1.398(4) . ?
C40 C41 1.414(4) . ?
C41 C42 1.398(4) . ?
C41 C46 1.498(4) . ?
C42 C43 1.396(5) . ?
C42 H42 0.9500 . ?
C43 C44 1.389(6) . ?
C43 C47 1.525(5) . ?
C44 C45 1.382(5) . ?
C44 H44 0.9500 . ?
C45 C48 1.512(5) . ?
C46 H46A 0.9800 . ?
C46 H46B 0.9800 . ?
C46 H46C 0.9800 . ?
C47 H47A 0.9800 . ?
C47 H47B 0.9800 . ?
C47 H47C 0.9800 . ?
C48 H48A 0.9800 . ?
C48 H48B 0.9800 . ?
C48 H48C 0.9800 . ?
C49 C50 1.405(4) . ?
C49 C52 1.507(5) . ?
C50 C51 1.391(5) . ?
C50 H50 0.9500 . ?
C51 C53 1.523(4) . ?
C52 H52A 0.9800 . ?
C52 H52B 0.9800 . ?
C52 H52C 0.9800 . ?
C53 H53A 0.9800 . ?
C53 H53B 0.9800 . ?
C53 H53C 0.9800 . ?
C54 C55 1.389(5) . ?
C54 C59 1.413(4) . ?
C55 C56 1.393(4) . ?
C55 C60 1.513(4) . ?
C56 C57 1.399(4) . ?
C56 H56 0.9500 . ?
C57 C58 1.389(5) . ?
C57 C61 1.496(5) . ?
C58 C59 1.380(4) . ?
C58 H58 0.9500 . ?
C59 C62 1.490(5) . ?
C60 H60A 0.9800 . ?
C60 H60B 0.9800 . ?
C60 H60C 0.9800 . ?
C61 H61A 0.9800 . ?
C61 H61B 0.9800 . ?
C61 H61C 0.9800 . ?
C62 H62A 0.9800 . ?
C62 H62B 0.9800 . ?
C62 H62C 0.9800 . ?
C63 C68 1.400(4) . ?
C63 C64 1.403(3) . ?
C64 C65 1.396(4) . ?
C64 C69 1.511(4) . ?
C65 C66 1.380(5) . ?
C65 H65 0.9500 . ?
C66 C67 1.383(4) . ?
C66 C70 1.504(5) . ?
C67 C68 1.394(4) . ?
C67 H67 0.9500 . ?
C68 C71 1.507(4) . ?
C69 H69A 0.9800 . ?
C69 H69B 0.9800 . ?
C69 H69C 0.9800 . ?
C70 H70A 0.9800 . ?
C70 H70B 0.9800 . ?
C70 H70C 0.9800 . ?
C71 H71A 0.9800 . ?
C71 H71B 0.9800 . ?
C71 H71C 0.9800 . ?
C72 C73 1.413(4) . ?
C72 C75 1.529(4) . ?
C73 C74 1.448(4) . ?
C73 H73 0.9500 . ?
C74 C76 1.503(4) . ?
C75 H75A 0.9800 . ?
C75 H75B 0.9800 . ?
C75 H75C 0.9800 . ?
C76 H76A 0.9800 . ?
C76 H76B 0.9800 . ?
C76 H76C 0.9800 . ?
C77 C78 1.407(4) . ?
C78 C79 1.369(5) . ?
C78 C82 1.504(4) . ?
C79 C80 1.395(5) . ?
C79 H79 0.9500 . ?
C80 C81 1.389(5) . ?
C80 C83 1.515(6) . ?
C81 H81 0.9500 . ?
C82 H82A 0.9800 . ?
C82 H82B 0.9800 . ?
C82 H82C 0.9800 . ?
C83 H83A 0.9800 . ?
C83 H83B 0.9800 . ?
C83 H83C 0.9800 . ?
C84 H84A 0.9800 . ?
C84 H84B 0.9800 . ?
C84 H84C 0.9800 . ?
C85 C86 1.332(3) . ?
C85 C94 1.531(3) . ?
C86 C87 1.532(3) . ?
C87 C88 1.515(4) . ?
C87 C100 1.524(4) . ?
C87 H87 1.0000 . ?
C88 C89 1.385(4) . ?
C88 C93 1.405(3) . ?
C89 C90 1.384(4) . ?
C89 H89 0.9500 . ?
C90 C91 1.389(4) . ?
C90 H90 0.9500 . ?
C91 C92 1.392(4) . ?
C91 H91 0.9500 . ?
C92 C93 1.371(4) . ?
C92 H92 0.9500 . ?
C93 C94 1.523(4) . ?
C94 C95 1.531(4) . ?
C94 H94 1.0000 . ?
C95 C96 1.372(4) . ?
C95 C100 1.408(3) . ?
C96 C97 1.396(4) . ?
C96 H96 0.9500 . ?
C97 C98 1.376(4) . ?
C97 H97 0.9500 . ?
C98 C99 1.388(4) . ?
C98 H98 0.9500 . ?
C99 C100 1.371(4) . ?
C99 H99 0.9500 . ?
C101 C102 1.390(4) . ?
C101 C106 1.410(4) . ?
C102 C103 1.397(4) . ?
C102 C107 1.502(4) . ?
C103 C104 1.387(4) . ?
C103 H103 0.9500 . ?
C104 C105 1.382(5) . ?
C104 C108 1.512(5) . ?
C105 C106 1.380(4) . ?
C105 H105 0.9500 . ?
C106 C109 1.499(4) . ?
C107 H10A 0.9800 . ?
C107 H10B 0.9800 . ?
C107 H10C 0.9800 . ?
C108 H10D 0.9800 . ?
C108 H10E 0.9800 . ?
C108 H10F 0.9800 . ?
C109 H10G 0.9800 . ?
C109 H10H 0.9800 . ?
C109 H10I 0.9800 . ?
C110 C111 1.392(4) . ?
C110 C113 1.524(4) . ?
C111 C112 1.405(4) . ?
C111 H111 0.9500 . ?
C112 C114 1.500(5) . ?
C113 H11A 0.9800 . ?
C113 H11B 0.9800 . ?
C113 H11C 0.9800 . ?
C114 H11D 0.9800 . ?
C114 H11E 0.9800 . ?
C114 H11F 0.9800 . ?
C115 C116 1.398(4) . ?
C115 C120 1.407(4) . ?
C116 C117 1.391(4) . ?
C116 C121 1.504(4) . ?
C117 C118 1.397(4) . ?
C117 H117 0.9500 . ?
C118 C119 1.379(5) . ?
C118 C122 1.507(5) . ?
C119 C120 1.389(4) . ?
C119 H119 0.9500 . ?
C120 C123 1.516(4) . ?
C121 H12A 0.9800 . ?
C121 H12B 0.9800 . ?
C121 H12C 0.9800 . ?
C122 H12D 0.9800 . ?
C122 H12E 0.9800 . ?
C122 H12F 0.9800 . ?
C123 H12G 0.9800 . ?
C123 H12H 0.9800 . ?
C123 H12I 0.9800 . ?
C124 C129 1.355(6) . ?
C124 C125 1.377(7) . ?
C124 C130 1.515(7) . ?
C125 C126 1.382(7) . ?
C125 H125 0.9500 . ?
C126 C127 1.328(7) . ?
C126 H126 0.9500 . ?
C127 C128 1.335(6) . ?
C127 H127 0.9500 . ?
C128 C129 1.406(6) . ?
C128 H128 0.9500 . ?
C129 H129 0.9500 . ?
C130 H13D 0.9800 . ?
C130 H13E 0.9800 . ?
C130 H13F 0.9800 . ?

loop_
_platon_squeeze_void_nr
_platon_squeeze_void_average_x
_platon_squeeze_void_average_y
_platon_squeeze_void_average_z
_platon_squeeze_void_volume
_platon_squeeze_void_count_electrons
_platon_squeeze_void_content
1 -0.012 0.001 -0.001 1657 182 '4(C7 H8)'
